data_7106049
loop_
_publ_author_name
'Zhen-Zhong Lu'
'Rui Zhang'
'Yi-Zhi Li'
'Zi-Jian Guo'
'He-Gen Zheng'

_publ_section_title
;
 [WS4Cu3I2]- and [WS4Cu4]2+ Secondary Building Units Formed Metal-Organic
 Framework: Large Tubes in Highly Interpenetrated System
;
_journal_name_full Chem.Commun.
_journal_page_first 2919
_journal_paper_doi 10.1039/c0cc05015f
_journal_volume 47
_journal_year 2011
_chemical_formula_moiety 'C88 H64 Cu4 N8 S4 W, C44 H32 Cu3 I2 N4 S4 W, I, xSolvent'
_chemical_formula_sum 'C132 H96 Cu7 I3 N12 S8 W2'
_chemical_formula_weight 3299.87
_chemical_name_systematic
;
?
;
_space_group_IT_number 34
_symmetry_cell_setting orthorhombic
_symmetry_space_group_name_Hall 'P 2 -2n'
_symmetry_space_group_name_H-M 'P n n 2'
_atom_sites_solution_hydrogens geom
_atom_sites_solution_primary direct
_atom_sites_solution_secondary difmap
_audit_creation_method SHELXL-97
_cell_angle_alpha 90.00
_cell_angle_beta 90.00
_cell_angle_gamma 90.00
_cell_formula_units_Z 4
_cell_length_a 25.433(1)
_cell_length_b 31.146(2)
_cell_length_c 20.939(1)
_cell_measurement_reflns_used 8899
_cell_measurement_temperature 291(2)
_cell_measurement_theta_max 25.424
_cell_measurement_theta_min 2.19
_cell_volume 16586.5(15)
_computing_cell_refinement SMART
_computing_data_collection 'SMART (Bruker, 2000)'
_computing_data_reduction 'SAINT (Bruker, 2000)'
_computing_molecular_graphics SHELXTL
_computing_publication_material SHELXTL
_computing_structure_refinement SHELXTL
_computing_structure_solution 'SHELXTL (Bruker, 2000)'
_diffrn_ambient_temperature 291(2)
_diffrn_measured_fraction_theta_full 0.998
_diffrn_measured_fraction_theta_max 0.998
_diffrn_measurement_device_type 'Bruker Smart Apex CCD'
_diffrn_measurement_method 'phi and omega scans'
_diffrn_radiation_monochromator graphite
_diffrn_radiation_source 'sealed tube'
_diffrn_radiation_type MoK\a
_diffrn_radiation_wavelength 0.71073
_diffrn_reflns_av_R_equivalents 0.0488
_diffrn_reflns_av_sigmaI/netI 0.0623
_diffrn_reflns_limit_h_max 31
_diffrn_reflns_limit_h_min -30
_diffrn_reflns_limit_k_max 38
_diffrn_reflns_limit_k_min -30
_diffrn_reflns_limit_l_max 25
_diffrn_reflns_limit_l_min -25
_diffrn_reflns_number 87516
_diffrn_reflns_theta_full 26.00
_diffrn_reflns_theta_max 26.00
_diffrn_reflns_theta_min 1.73
_exptl_absorpt_coefficient_mu 2.959
_exptl_absorpt_correction_T_max 0.506
_exptl_absorpt_correction_T_min 0.413
_exptl_absorpt_correction_type multi-scan
_exptl_absorpt_process_details 'SADABS; Bruker, 2000'
_exptl_crystal_colour red
_exptl_crystal_density_diffrn 1.321
_exptl_crystal_density_method 'not measured'
_exptl_crystal_description block
_exptl_crystal_F_000 6440
_exptl_crystal_size_max 0.35
_exptl_crystal_size_mid 0.26
_exptl_crystal_size_min 0.23
_refine_diff_density_max 1.523
_refine_diff_density_min -2.673
_refine_diff_density_rms 0.118
_refine_ls_abs_structure_details 'Flack H D (1983), Acta Cryst. A39, 876-881'
_refine_ls_abs_structure_Flack 0.055(5)
_refine_ls_extinction_method none
_refine_ls_goodness_of_fit_ref 1.082
_refine_ls_hydrogen_treatment constr
_refine_ls_matrix_type full
_refine_ls_number_parameters 1456
_refine_ls_number_reflns 32283
_refine_ls_number_restraints 1
_refine_ls_restrained_S_all 1.082
_refine_ls_R_factor_all 0.0733
_refine_ls_R_factor_gt 0.0575
_refine_ls_shift/su_max 0.003
_refine_ls_shift/su_mean 0.000
_refine_ls_structure_factor_coef Fsqd
_refine_ls_weighting_details 'calc w=1/[\s^2^(Fo^2^)+(0.06P)^2^+1.99P] where P=(Fo^2^+2Fc^2^)/3'
_refine_ls_weighting_scheme calc
_refine_ls_wR_factor_gt 0.1175
_refine_ls_wR_factor_ref 0.1214
_reflns_number_gt 25739
_reflns_number_total 32283
_reflns_threshold_expression >2sigma(I)
_cod_data_source_file C0CC05015F.TXT
_cod_data_source_block 22
_cod_depositor_comments
;
The following automatic conversions were performed:

'_symmetry_cell_setting' value 'Orthorhombic' changed to
'orthorhombic' according to the built-in table from CIF Core
dictionary named 'cif_core.dic' version 2.4.1 from
2010-06-29.

'_exptl_absorpt_correction_type' value 'MULTI-SCAN'
changed to 'multi-scan' according to the built-in table from CIF Core
dictionary named 'cif_core.dic' version 2.4.1 from 2010-06-29.

Automatic conversion script
Id: cif_fix_values 1646 2011-03-28 12:23:43Z adriana 
;
_cod_original_sg_symbol_H-M 'Pnn2 '
_cod_database_code 7106049

loop_
_symmetry_equiv_pos_as_xyz
'x, y, z'
'-x, -y, z'
'x+1/2, -y+1/2, z+1/2'
'-x+1/2, y+1/2, z+1/2'

loop_
_atom_site_label
_atom_site_type_symbol
_atom_site_fract_x
_atom_site_fract_y
_atom_site_fract_z
_atom_site_U_iso_or_equiv
_atom_site_adp_type
_atom_site_occupancy
_atom_site_symmetry_multiplicity
_atom_site_calc_flag
_atom_site_refinement_flags
_atom_site_disorder_assembly
_atom_site_disorder_group
C1 C 0.8964(3) 0.5327(3) 0.5042(4) 0.0469(19) Uani 1 1 d . . .
H1 H 0.8828 0.5090 0.4830 0.056 Uiso 1 1 calc R . .
C2 C 0.8627(3) 0.5597(3) 0.5293(4) 0.052(2) Uani 1 1 d . . .
H2 H 0.8272 0.5527 0.5292 0.062 Uiso 1 1 calc R . .
C3 C 0.8784(3) 0.5982(3) 0.5558(5) 0.053(2) Uani 1 1 d . . .
C4 C 0.9323(3) 0.6063(2) 0.5594(4) 0.049(2) Uani 1 1 d . . .
H4 H 0.9463 0.6303 0.5795 0.058 Uiso 1 1 calc R . .
C5 C 0.9642(3) 0.5739(3) 0.5290(4) 0.051(2) Uani 1 1 d . . .
H5 H 0.9996 0.5808 0.5248 0.061 Uiso 1 1 calc R . .
C6 C 0.8430(3) 0.6321(2) 0.5798(4) 0.0437(19) Uani 1 1 d . . .
C7 C 0.7911(3) 0.6214(2) 0.5925(4) 0.047(2) Uani 1 1 d . . .
H7 H 0.7792 0.5938 0.5837 0.056 Uiso 1 1 calc R . .
C8 C 0.7560(3) 0.6519(3) 0.6187(4) 0.051(2) Uani 1 1 d . . .
H8 H 0.7217 0.6434 0.6272 0.062 Uiso 1 1 calc R . .
C9 C 0.7697(3) 0.6919(3) 0.6316(4) 0.050(2) Uani 1 1 d . . .
C10 C 0.8232(4) 0.7018(3) 0.6216(5) 0.056(2) Uani 1 1 d . . .
H10 H 0.8356 0.7288 0.6334 0.067 Uiso 1 1 calc R . .
C11 C 0.8581(3) 0.6725(3) 0.5947(4) 0.050(2) Uani 1 1 d . . .
H11 H 0.8925 0.6810 0.5866 0.060 Uiso 1 1 calc R . .
C12 C 0.7320(3) 0.7215(3) 0.6613(5) 0.052(2) Uani 1 1 d . . .
C13 C 0.6907(4) 0.7106(3) 0.6952(4) 0.056(2) Uani 1 1 d . . .
H13 H 0.6865 0.6815 0.7035 0.067 Uiso 1 1 calc R . .
C14 C 0.6522(3) 0.7383(3) 0.7202(4) 0.052(2) Uani 1 1 d . . .
H14 H 0.6232 0.7278 0.7423 0.062 Uiso 1 1 calc R . .
C15 C 0.6594(3) 0.7811(3) 0.7105(4) 0.050(2) Uani 1 1 d . . .
C16 C 0.7037(4) 0.7958(3) 0.6780(5) 0.063(3) Uani 1 1 d . . .
H16 H 0.7094 0.8251 0.6731 0.075 Uiso 1 1 calc R . .
C17 C 0.7398(3) 0.7658(3) 0.6524(4) 0.053(2) Uani 1 1 d . . .
H17 H 0.7689 0.7754 0.6296 0.064 Uiso 1 1 calc R . .
C18 C 0.5315(3) 0.8322(3) 0.7635(5) 0.054(2) Uani 1 1 d . . .
H18 H 0.4967 0.8238 0.7691 0.065 Uiso 1 1 calc R . .
C19 C 0.5653(3) 0.8043(2) 0.7409(5) 0.053(2) Uani 1 1 d . . .
H19 H 0.5535 0.7769 0.7303 0.064 Uiso 1 1 calc R . .
C20 C 0.6209(3) 0.8148(3) 0.7318(5) 0.055(2) Uani 1 1 d . . .
C21 C 0.6332(3) 0.8561(3) 0.7442(4) 0.051(2) Uani 1 1 d . . .
H21 H 0.6663 0.8668 0.7342 0.061 Uiso 1 1 calc R . .
C22 C 0.5942(3) 0.8829(3) 0.7731(5) 0.054(2) Uani 1 1 d . . .
H22 H 0.6041 0.9097 0.7887 0.064 Uiso 1 1 calc R . .
C23 C 1.0251(3) 0.5825(3) 0.1324(4) 0.049(2) Uani 1 1 d . . .
H23 H 0.9908 0.5903 0.1426 0.058 Uiso 1 1 calc R . .
C24 C 1.0567(3) 0.6121(3) 0.1045(5) 0.059(2) Uani 1 1 d . . .
H24 H 1.0448 0.6401 0.0990 0.070 Uiso 1 1 calc R . .
C25 C 1.1063(3) 0.6009(3) 0.0841(5) 0.052(2) Uani 1 1 d . . .
C26 C 1.1211(3) 0.5601(3) 0.0926(5) 0.054(2) Uani 1 1 d . . .
H26 H 1.1540 0.5511 0.0786 0.065 Uiso 1 1 calc R . .
C27 C 1.0888(4) 0.5324(3) 0.1209(5) 0.064(3) Uani 1 1 d . . .
H27 H 1.0997 0.5039 0.1238 0.077 Uiso 1 1 calc R . .
C28 C 1.1398(3) 0.6333(3) 0.0498(5) 0.059(2) Uani 1 1 d . . .
C29 C 1.1234(3) 0.6740(3) 0.0309(4) 0.052(2) Uani 1 1 d . . .
H29 H 1.0883 0.6815 0.0364 0.062 Uiso 1 1 calc R . .
C30 C 1.1582(3) 0.7043(3) 0.0039(5) 0.060(3) Uani 1 1 d . . .
H30 H 1.1457 0.7311 -0.0088 0.072 Uiso 1 1 calc R . .
C31 C 1.2126(3) 0.6940(3) -0.0040(5) 0.054(2) Uani 1 1 d . . .
C32 C 1.2273(3) 0.6559(3) 0.0160(4) 0.051(2) Uani 1 1 d . . .
H32 H 1.2628 0.6491 0.0126 0.061 Uiso 1 1 calc R . .
C33 C 1.1937(3) 0.6244(3) 0.0422(5) 0.057(2) Uani 1 1 d . . .
H33 H 1.2071 0.5979 0.0544 0.068 Uiso 1 1 calc R . .
C34 C 1.2480(3) 0.7260(3) -0.0283(4) 0.047(2) Uani 1 1 d . . .
C35 C 1.2380(4) 0.7694(3) -0.0216(5) 0.059(2) Uani 1 1 d . . .
H35 H 1.2062 0.7787 -0.0048 0.071 Uiso 1 1 calc R . .
C36 C 1.2764(3) 0.7994(3) -0.0403(5) 0.055(2) Uani 1 1 d . . .
H36 H 1.2697 0.8286 -0.0361 0.066 Uiso 1 1 calc R . .
C37 C 1.3250(3) 0.7856(3) -0.0652(5) 0.057(2) Uani 1 1 d . . .
C38 C 1.3333(4) 0.7418(3) -0.0722(5) 0.058(2) Uani 1 1 d . . .
H38 H 1.3647 0.7321 -0.0897 0.070 Uiso 1 1 calc R . .
C39 C 1.2957(4) 0.7126(3) -0.0535(5) 0.061(3) Uani 1 1 d . . .
H39 H 1.3024 0.6833 -0.0577 0.073 Uiso 1 1 calc R . .
C40 C 1.4559(3) 0.8326(3) -0.1098(4) 0.053(2) Uani 1 1 d . . .
H40 H 1.4905 0.8234 -0.1138 0.064 Uiso 1 1 calc R . .
C41 C 1.4199(3) 0.8044(3) -0.0901(4) 0.048(2) Uani 1 1 d . . .
H41 H 1.4297 0.7766 -0.0791 0.058 Uiso 1 1 calc R . .
C42 C 1.3662(3) 0.8175(3) -0.0861(4) 0.050(2) Uani 1 1 d . . .
C43 C 1.3567(4) 0.8598(3) -0.0991(5) 0.053(2) Uani 1 1 d . . .
H43 H 1.3229 0.8707 -0.0940 0.064 Uiso 1 1 calc R . .
C44 C 1.3939(3) 0.8850(3) -0.1184(4) 0.050(2) Uani 1 1 d . . .
H44 H 1.3848 0.9129 -0.1292 0.060 Uiso 1 1 calc R . .
C45 C 0.3293(4) 0.0775(3) 1.0237(5) 0.070(3) Uani 1 1 d . . .
H45 H 0.3164 0.0593 1.0553 0.084 Uiso 1 1 calc R . .
C46 C 0.3655(5) 0.1123(3) 1.0418(6) 0.073(3) Uani 1 1 d . . .
H46 H 0.3766 0.1154 1.0839 0.087 Uiso 1 1 calc R . .
C47 C 0.3834(4) 0.1415(3) 0.9937(5) 0.058(2) Uani 1 1 d . . .
C48 C 0.3628(4) 0.1331(3) 0.9350(5) 0.068(3) Uani 1 1 d . . .
H48 H 0.3717 0.1521 0.9025 0.081 Uiso 1 1 calc R . .
C49 C 0.3293(4) 0.0987(3) 0.9181(5) 0.063(3) Uani 1 1 d . . .
H49 H 0.3178 0.0952 0.8762 0.076 Uiso 1 1 calc R . .
C50 C 0.4198(3) 0.1757(3) 1.0102(4) 0.051(2) Uani 1 1 d . . .
C51 C 0.4557(4) 0.1694(4) 1.0577(5) 0.068(3) Uani 1 1 d . . .
H51 H 0.4554 0.1433 1.0793 0.082 Uiso 1 1 calc R . .
C52 C 0.4922(4) 0.1997(3) 1.0751(5) 0.062(2) Uani 1 1 d . . .
H52 H 0.5157 0.1940 1.1080 0.074 Uiso 1 1 calc R . .
C53 C 0.4939(3) 0.2395(3) 1.0429(4) 0.051(2) Uani 1 1 d . . .
C54 C 0.4584(4) 0.2447(4) 0.9944(5) 0.073(3) Uani 1 1 d . . .
H54 H 0.4583 0.2701 0.9712 0.088 Uiso 1 1 calc R . .
C55 C 0.4226(4) 0.2128(3) 0.9792(5) 0.070(3) Uani 1 1 d . . .
H55 H 0.3994 0.2176 0.9456 0.084 Uiso 1 1 calc R . .
C56 C 0.5349(2) 0.27219(17) 1.0625(3) 0.060(2) Uani 1 1 d G . .
C57 C 0.5498(3) 0.27999(18) 1.1253(3) 0.070(3) Uani 1 1 d G . .
H57 H 0.5359 0.2634 1.1582 0.084 Uiso 1 1 calc R . .
C58 C 0.5854(2) 0.3126(2) 1.1390(2) 0.060(2) Uani 1 1 d G . .
H58 H 0.5953 0.3178 1.1811 0.072 Uiso 1 1 calc R . .
C59 C 0.6061(2) 0.33737(17) 1.0899(3) 0.056(2) Uani 1 1 d G . .
C60 C 0.5913(3) 0.3296(2) 1.0271(3) 0.074(3) Uani 1 1 d G . .
H60 H 0.6051 0.3462 0.9942 0.089 Uiso 1 1 calc R . .
C61 C 0.5557(3) 0.2970(2) 1.0134(2) 0.073(3) Uani 1 1 d G . .
H61 H 0.5457 0.2918 0.9714 0.087 Uiso 1 1 calc R . .
C62 C 0.7016(4) 0.4034(3) 1.1781(4) 0.054(2) Uani 1 1 d . . .
H62 H 0.7202 0.4009 1.2161 0.065 Uiso 1 1 calc R . .
C63 C 0.6714(4) 0.3705(3) 1.1614(5) 0.062(2) Uani 1 1 d . . .
H63 H 0.6704 0.3459 1.1865 0.074 Uiso 1 1 calc R . .
C64 C 0.6419(3) 0.3730(3) 1.1069(4) 0.050(2) Uani 1 1 d . . .
C65 C 0.6478(3) 0.4085(3) 1.0671(5) 0.058(2) Uani 1 1 d . . .
H65 H 0.6300 0.4105 1.0284 0.069 Uiso 1 1 calc R . .
C66 C 0.6815(4) 0.4409(3) 1.0881(5) 0.065(2) Uani 1 1 d . . .
H66 H 0.6863 0.4644 1.0614 0.078 Uiso 1 1 calc R . .
C67 C 0.2886(4) -0.1613(3) 0.7750(5) 0.054(2) Uani 1 1 d . . .
H67 H 0.2629 -0.1748 0.7994 0.064 Uiso 1 1 calc R . .
C68 C 0.3254(3) -0.1856(3) 0.7469(5) 0.054(2) Uani 1 1 d . . .
H68 H 0.3263 -0.2152 0.7535 0.064 Uiso 1 1 calc R . .
C69 C 0.3635(4) -0.1649(3) 0.7060(5) 0.058(2) Uani 1 1 d . . .
C70 C 0.3584(3) -0.1221(3) 0.7005(4) 0.050(2) Uani 1 1 d . . .
H70 H 0.3816 -0.1072 0.6743 0.060 Uiso 1 1 calc R . .
C71 C 0.3216(3) -0.1007(3) 0.7309(4) 0.0456(19) Uani 1 1 d . . .
H71 H 0.3198 -0.0711 0.7249 0.055 Uiso 1 1 calc R . .
C72 C 0.4012(4) -0.1922(3) 0.6687(5) 0.065(3) Uani 1 1 d . . .
C73 C 0.4238(3) -0.2285(3) 0.6953(4) 0.053(2) Uani 1 1 d . . .
H73 H 0.4151 -0.2374 0.7363 0.064 Uiso 1 1 calc R . .
C74 C 0.4599(3) -0.2512(3) 0.6586(4) 0.052(2) Uani 1 1 d . . .
H74 H 0.4752 -0.2757 0.6758 0.062 Uiso 1 1 calc R . .
C75 C 0.4739(4) -0.2386(3) 0.5972(5) 0.061(3) Uani 1 1 d . . .
C76 C 0.4551(3) -0.2003(3) 0.5731(5) 0.056(2) Uani 1 1 d . . .
H76 H 0.4677 -0.1897 0.5345 0.067 Uiso 1 1 calc R . .
C77 C 0.4166(3) -0.1774(3) 0.6075(5) 0.052(2) Uani 1 1 d . . .
H77 H 0.4015 -0.1528 0.5902 0.062 Uiso 1 1 calc R . .
C78 C 0.5159(4) -0.2632(3) 0.5616(5) 0.069(3) Uani 1 1 d . . .
C79 C 0.5523(3) -0.2898(3) 0.5920(5) 0.062(2) Uani 1 1 d . . .
H79 H 0.5539 -0.2910 0.6363 0.074 Uiso 1 1 calc R . .
C80 C 0.5861(3) -0.3147(3) 0.5550(5) 0.062(2) Uani 1 1 d . . .
H80 H 0.6108 -0.3323 0.5748 0.074 Uiso 1 1 calc R . .
C81 C 0.5832(5) -0.3134(3) 0.4884(5) 0.074(3) Uani 1 1 d . . .
C82 C 0.5467(3) -0.2876(3) 0.4589(5) 0.059(2) Uani 1 1 d . . .
H82 H 0.5447 -0.2872 0.4145 0.071 Uiso 1 1 calc R . .
C83 C 0.5126(4) -0.2618(3) 0.4948(5) 0.061(2) Uani 1 1 d . . .
H83 H 0.4882 -0.2441 0.4747 0.073 Uiso 1 1 calc R . .
C84 C 0.6630(3) -0.3563(3) 0.3515(5) 0.059(2) Uani 1 1 d . . .
H84 H 0.6685 -0.3498 0.3086 0.071 Uiso 1 1 calc R . .
C85 C 0.6285(4) -0.3324(3) 0.3875(5) 0.059(2) Uani 1 1 d . . .
H85 H 0.6100 -0.3102 0.3680 0.071 Uiso 1 1 calc R . .
C86 C 0.6211(4) -0.3399(3) 0.4483(5) 0.063(3) Uani 1 1 d . . .
C87 C 0.6488(4) -0.3758(3) 0.4758(5) 0.056(2) Uani 1 1 d . . .
H87 H 0.6451 -0.3828 0.5187 0.067 Uiso 1 1 calc R . .
C88 C 0.6805(4) -0.3989(3) 0.4365(5) 0.059(2) Uani 1 1 d . . .
H88 H 0.6971 -0.4231 0.4528 0.071 Uiso 1 1 calc R . .
C89 C 0.5835(3) 0.4627(3) 0.4473(4) 0.0468(19) Uani 1 1 d . . .
H89 H 0.5964 0.4905 0.4449 0.056 Uiso 1 1 calc R . .
C90 C 0.6130(3) 0.4328(3) 0.4763(4) 0.049(2) Uani 1 1 d . . .
H90 H 0.6444 0.4412 0.4951 0.059 Uiso 1 1 calc R . .
C91 C 0.5995(4) 0.3921(3) 0.4792(5) 0.053(2) Uani 1 1 d . . .
C92 C 0.5472(3) 0.3850(3) 0.4569(4) 0.048(2) Uani 1 1 d . . .
H92 H 0.5316 0.3582 0.4622 0.057 Uiso 1 1 calc R . .
C93 C 0.5207(3) 0.4160(2) 0.4287(4) 0.0446(18) Uani 1 1 d . . .
H93 H 0.4876 0.4095 0.4125 0.054 Uiso 1 1 calc R . .
C94 C 0.6335(3) 0.3556(3) 0.5016(4) 0.049(2) Uani 1 1 d . . .
C95 C 0.6859(3) 0.3565(2) 0.4803(5) 0.050(2) Uani 1 1 d . . .
H95 H 0.6969 0.3777 0.4520 0.060 Uiso 1 1 calc R . .
C96 C 0.7212(3) 0.3258(3) 0.5014(4) 0.0480(19) Uani 1 1 d . . .
H96 H 0.7559 0.3266 0.4876 0.058 Uiso 1 1 calc R . .
C97 C 0.7047(3) 0.2938(3) 0.5433(4) 0.0462(19) Uani 1 1 d . . .
C98 C 0.6526(3) 0.2926(2) 0.5636(4) 0.0418(18) Uani 1 1 d . . .
H98 H 0.6413 0.2713 0.5915 0.050 Uiso 1 1 calc R . .
C99 C 0.6174(3) 0.3238(3) 0.5414(5) 0.051(2) Uani 1 1 d . . .
H99 H 0.5824 0.3227 0.5542 0.061 Uiso 1 1 calc R . .
C100 C 0.7440(3) 0.2593(3) 0.5615(4) 0.0438(18) Uani 1 1 d . . .
C101 C 0.7287(3) 0.2179(2) 0.5799(4) 0.0470(19) Uani 1 1 d . . .
H101 H 0.6937 0.2096 0.5759 0.056 Uiso 1 1 calc R . .
C102 C 0.7656(3) 0.1892(3) 0.6041(4) 0.047(2) Uani 1 1 d . . .
H102 H 0.7551 0.1617 0.6157 0.057 Uiso 1 1 calc R . .
C103 C 0.8181(3) 0.2014(3) 0.6110(4) 0.053(2) Uani 1 1 d . . .
C104 C 0.8336(3) 0.2424(3) 0.5940(5) 0.054(2) Uani 1 1 d . . .
H104 H 0.8686 0.2507 0.5985 0.065 Uiso 1 1 calc R . .
C105 C 0.7968(3) 0.2710(3) 0.5704(4) 0.0457(19) Uani 1 1 d . . .
H105 H 0.8074 0.2988 0.5602 0.055 Uiso 1 1 calc R . .
C106 C 0.8861(3) 0.1107(3) 0.6920(4) 0.047(2) Uani 1 1 d . . .
H106 H 0.8759 0.0846 0.7095 0.056 Uiso 1 1 calc R . .
C107 C 0.8497(3) 0.1364(2) 0.6728(4) 0.0422(18) Uani 1 1 d . . .
H107 H 0.8151 0.1304 0.6841 0.051 Uiso 1 1 calc R . .
C108 C 0.8592(3) 0.1716(3) 0.6370(4) 0.051(2) Uani 1 1 d . . .
C109 C 0.9116(3) 0.1796(3) 0.6242(4) 0.048(2) Uani 1 1 d . . .
H109 H 0.9219 0.2023 0.5982 0.058 Uiso 1 1 calc R . .
C110 C 0.9488(3) 0.1518(2) 0.6522(4) 0.049(2) Uani 1 1 d . . .
H110 H 0.9841 0.1575 0.6439 0.058 Uiso 1 1 calc R . .
C111 C 0.4687(3) 0.4275(3) 0.0199(4) 0.050(2) Uani 1 1 d . . .
H111 H 0.5046 0.4224 0.0160 0.060 Uiso 1 1 calc R . .
C112 C 0.4334(3) 0.4016(3) -0.0112(4) 0.049(2) Uani 1 1 d . . .
H112 H 0.4464 0.3820 -0.0408 0.059 Uiso 1 1 calc R . .
C113 C 0.3810(3) 0.4027(3) -0.0014(4) 0.0452(19) Uani 1 1 d . . .
C114 C 0.3633(3) 0.4328(3) 0.0371(4) 0.057(2) Uani 1 1 d . . .
H114 H 0.3276 0.4354 0.0461 0.068 Uiso 1 1 calc R . .
C115 C 0.3995(3) 0.4602(3) 0.0634(4) 0.0484(19) Uani 1 1 d . . .
H115 H 0.3867 0.4816 0.0901 0.058 Uiso 1 1 calc R . .
C116 C 0.34134(18) 0.37242(15) -0.0312(3) 0.047(2) Uani 1 1 d G . .
C117 C 0.35734(16) 0.33050(17) -0.0430(3) 0.063(3) Uani 1 1 d G . .
H117 H 0.3918 0.3223 -0.0345 0.075 Uiso 1 1 calc R . .
C118 C 0.3219(2) 0.30087(13) -0.0677(3) 0.057(2) Uani 1 1 d G . .
H118 H 0.3326 0.2728 -0.0756 0.068 Uiso 1 1 calc R . .
C119 C 0.27040(19) 0.31316(16) -0.0805(3) 0.061(3) Uani 1 1 d G . .
C120 C 0.25440(16) 0.35508(18) -0.0686(3) 0.053(2) Uani 1 1 d G . .
H120 H 0.2200 0.3633 -0.0772 0.063 Uiso 1 1 calc R . .
C121 C 0.2899(2) 0.38471(13) -0.0440(3) 0.059(2) Uani 1 1 d G . .
H121 H 0.2792 0.4128 -0.0360 0.070 Uiso 1 1 calc R . .
C122 C 0.2318(4) 0.2799(3) -0.1026(5) 0.059(2) Uani 1 1 d . . .
C123 C 0.2438(4) 0.2461(3) -0.1415(5) 0.062(3) Uani 1 1 d . . .
H123 H 0.2787 0.2426 -0.1538 0.075 Uiso 1 1 calc R . .
C124 C 0.2057(3) 0.2153(3) -0.1649(5) 0.066(3) Uani 1 1 d . . .
H124 H 0.2157 0.1931 -0.1921 0.079 Uiso 1 1 calc R . .
C125 C 0.1552(3) 0.2198(3) -0.1458(4) 0.057(2) Uani 1 1 d . . .
C126 C 0.1415(4) 0.2549(3) -0.1078(5) 0.061(3) Uani 1 1 d . . .
H126 H 0.1062 0.2591 -0.0978 0.073 Uiso 1 1 calc R . .
C127 C 0.1788(4) 0.2839(3) -0.0842(5) 0.062(3) Uani 1 1 d . . .
H127 H 0.1686 0.3056 -0.0564 0.074 Uiso 1 1 calc R . .
C128 C 0.0943(3) 0.1193(3) -0.2011(4) 0.051(2) Uani 1 1 d . . .
H128 H 0.1043 0.0907 -0.2046 0.061 Uiso 1 1 calc R . .
C129 C 0.1300(3) 0.1465(3) -0.1811(5) 0.055(2) Uani 1 1 d . . .
H129 H 0.1644 0.1376 -0.1739 0.066 Uiso 1 1 calc R . .
C130 C 0.1160(3) 0.1879(3) -0.1710(5) 0.051(2) Uani 1 1 d . . .
C131 C 0.0640(3) 0.2005(3) -0.1836(5) 0.055(2) Uani 1 1 d . . .
H131 H 0.0530 0.2286 -0.1767 0.066 Uiso 1 1 calc R . .
C132 C 0.0302(4) 0.1701(3) -0.2065(4) 0.053(2) Uani 1 1 d . . .
H132 H -0.0043 0.1783 -0.2150 0.064 Uiso 1 1 calc R . .
Cu1 Cu 1.0000 0.5000 0.45677(8) 0.0436(3) Uani 1 2 d S . .
Cu2 Cu 1.0000 0.5000 0.20046(8) 0.0474(4) Uani 1 2 d S . .
Cu3 Cu 0.99585(3) 0.58630(3) 0.32722(6) 0.0462(2) Uani 1 1 d . . .
Cu4 Cu 0.25921(5) 0.02215(4) 0.93640(6) 0.0554(3) Uani 1 1 d . . .
Cu5 Cu 0.23900(3) -0.07468(3) 0.82042(5) 0.0420(2) Uani 1 1 d . . .
Cu6 Cu 0.25188(4) 0.00514(4) 0.67917(6) 0.0544(3) Uani 1 1 d . . .
Cu7 Cu 0.5000 0.5000 0.36757(7) 0.0423(3) Uani 1 2 d S . .
Cu8 Cu 0.49373(4) 0.41410(3) 0.23838(6) 0.0502(2) Uani 1 1 d . . .
Cu9 Cu 0.5000 0.5000 0.10867(7) 0.0464(4) Uani 1 2 d S . .
I1 I 0.22213(3) -0.00318(2) 1.04574(3) 0.06330(17) Uani 1 1 d . . .
I2 I 0.28354(2) -0.036700(19) 0.58189(3) 0.05751(14) Uani 1 1 d . . .
I3 I 0.00825(2) 0.80287(2) 0.32337(3) 0.06537(18) Uani 1 1 d . . .
N1 N 0.9509(3) 0.5367(2) 0.5068(4) 0.0498(17) Uani 1 1 d . . .
N2 N 0.5446(3) 0.8709(2) 0.7783(4) 0.0534(18) Uani 1 1 d . . .
N3 N 1.0412(3) 0.5427(2) 0.1460(4) 0.058(2) Uani 1 1 d . . .
N4 N 1.4448(2) 0.8739(2) -0.1241(4) 0.0470(16) Uani 1 1 d . . .
N5 N 0.3146(3) 0.0713(3) 0.9639(4) 0.066(2) Uani 1 1 d . . .
N6 N 0.7076(3) 0.4407(2) 1.1441(4) 0.0578(19) Uani 1 1 d . . .
N7 N 0.2868(3) -0.1190(2) 0.7698(4) 0.0552(18) Uani 1 1 d . . .
N8 N 0.6884(3) -0.3890(2) 0.3787(4) 0.0576(19) Uani 1 1 d . . .
N9 N 0.5376(3) 0.4547(2) 0.4223(3) 0.0456(16) Uani 1 1 d . . .
N10 N 0.9383(3) 0.1191(2) 0.6883(4) 0.0502(17) Uani 1 1 d . . .
N11 N 0.0437(3) 0.1293(2) -0.2172(4) 0.0545(19) Uani 1 1 d . . .
N12 N 0.4521(3) 0.4589(2) 0.0544(4) 0.0554(19) Uani 1 1 d . . .
S1 S 1.04803(7) 0.54269(6) 0.38909(11) 0.0437(5) Uani 1 1 d . . .
S2 S 1.05342(8) 0.46090(6) 0.26626(11) 0.0449(5) Uani 1 1 d . . .
S3 S 0.21227(9) 0.05908(7) 0.86071(12) 0.0548(6) Uani 1 1 d . . .
S4 S 0.29619(7) -0.03287(6) 0.87859(10) 0.0420(4) Uani 1 1 d . . .
S5 S 0.19689(7) -0.02871(6) 0.75091(10) 0.0420(4) Uani 1 1 d . . .
S6 S 0.31305(9) 0.03703(7) 0.74231(13) 0.0572(5) Uani 1 1 d . . .
S7 S 0.54754(8) 0.45638(6) 0.17663(11) 0.0435(5) Uani 1 1 d . . .
S8 S 0.55369(7) 0.53849(6) 0.30028(11) 0.0408(4) Uani 1 1 d . . .
W1 W 1.0000 0.5000 0.32792(2) 0.03650(10) Uani 1 2 d S . .
W2 W 0.254618(11) 0.009825(10) 0.808260(19) 0.04195(7) Uani 1 1 d . . .
W3 W 0.5000 0.5000 0.23855(2) 0.03487(9) Uani 1 2 d S . .

loop_
_atom_site_aniso_label
_atom_site_aniso_U_11
_atom_site_aniso_U_22
_atom_site_aniso_U_33
_atom_site_aniso_U_23
_atom_site_aniso_U_13
_atom_site_aniso_U_12
C1 0.039(4) 0.041(4) 0.061(5) -0.022(4) 0.001(4) 0.006(3)
C2 0.041(5) 0.041(4) 0.073(6) -0.008(4) 0.016(4) -0.003(4)
C3 0.032(4) 0.055(5) 0.073(6) -0.030(4) -0.005(4) 0.005(4)
C4 0.038(4) 0.035(4) 0.074(6) -0.031(4) 0.000(4) 0.000(3)
C5 0.027(4) 0.045(5) 0.080(6) -0.032(4) 0.004(4) -0.003(3)
C6 0.038(4) 0.026(4) 0.067(5) -0.006(3) 0.024(4) -0.002(3)
C7 0.040(4) 0.036(4) 0.063(5) -0.027(4) 0.012(4) -0.004(3)
C8 0.043(5) 0.032(4) 0.078(6) -0.003(4) 0.023(4) 0.003(3)
C9 0.035(4) 0.044(5) 0.071(6) -0.038(4) -0.007(4) -0.005(3)
C10 0.048(5) 0.034(4) 0.084(6) -0.017(4) 0.005(4) 0.002(4)
C11 0.043(5) 0.040(4) 0.067(5) -0.014(4) 0.021(4) -0.009(3)
C12 0.044(5) 0.041(5) 0.072(6) -0.023(4) 0.004(4) 0.003(4)
C13 0.057(5) 0.050(5) 0.061(6) -0.026(4) 0.013(4) -0.007(4)
C14 0.043(5) 0.037(4) 0.076(6) 0.005(4) 0.002(4) 0.008(3)
C15 0.041(5) 0.045(5) 0.065(6) -0.019(4) 0.009(4) -0.004(4)
C16 0.077(7) 0.038(5) 0.073(6) -0.010(4) 0.041(5) 0.000(4)
C17 0.043(5) 0.047(5) 0.070(6) -0.009(4) 0.027(4) 0.010(4)
C18 0.042(5) 0.033(4) 0.087(7) -0.007(4) 0.009(4) 0.000(3)
C19 0.040(4) 0.036(4) 0.083(6) -0.022(4) 0.013(4) -0.015(3)
C20 0.037(4) 0.044(5) 0.084(7) -0.016(4) 0.022(4) -0.009(3)
C21 0.036(4) 0.053(5) 0.065(5) -0.032(4) 0.010(4) -0.019(4)
C22 0.041(5) 0.042(5) 0.077(6) -0.033(4) -0.008(4) 0.002(4)
C23 0.035(4) 0.040(4) 0.070(6) 0.008(4) -0.008(4) -0.008(3)
C24 0.031(4) 0.058(6) 0.086(7) 0.020(5) 0.006(4) -0.003(4)
C25 0.040(4) 0.051(5) 0.066(5) 0.024(4) -0.008(4) 0.000(4)
C26 0.041(5) 0.047(5) 0.076(6) 0.004(4) 0.010(4) 0.006(4)
C27 0.067(6) 0.046(5) 0.079(7) 0.009(5) 0.044(5) 0.002(4)
C28 0.036(4) 0.055(5) 0.085(7) 0.014(5) 0.010(4) -0.003(4)
C29 0.030(4) 0.055(5) 0.070(6) 0.006(4) 0.001(4) -0.003(4)
C30 0.039(5) 0.055(6) 0.086(7) 0.030(5) 0.019(4) 0.003(4)
C31 0.033(4) 0.058(5) 0.069(6) 0.033(4) 0.001(4) 0.004(4)
C32 0.040(4) 0.043(5) 0.070(6) 0.007(4) 0.006(4) 0.005(4)
C33 0.036(4) 0.054(5) 0.081(6) 0.022(5) 0.000(4) 0.000(4)
C34 0.028(4) 0.047(5) 0.067(5) 0.018(4) -0.003(4) 0.010(3)
C35 0.040(5) 0.063(6) 0.074(6) 0.002(5) 0.004(4) 0.002(4)
C36 0.046(5) 0.043(5) 0.076(6) 0.022(4) 0.017(4) 0.007(4)
C37 0.038(5) 0.046(5) 0.087(7) 0.025(5) 0.019(4) 0.005(4)
C38 0.052(5) 0.049(5) 0.073(6) 0.019(4) 0.019(4) 0.009(4)
C39 0.054(5) 0.046(5) 0.083(7) 0.023(4) 0.049(5) 0.008(4)
C40 0.032(4) 0.049(5) 0.077(6) 0.018(4) -0.017(4) 0.005(3)
C41 0.037(4) 0.036(4) 0.072(6) 0.010(4) 0.003(4) 0.003(3)
C42 0.044(5) 0.034(4) 0.071(6) -0.004(4) 0.021(4) 0.002(3)
C43 0.048(5) 0.039(5) 0.072(6) -0.004(4) 0.010(4) 0.018(4)
C44 0.040(4) 0.039(4) 0.071(6) 0.011(4) 0.011(4) 0.008(3)
C45 0.076(7) 0.071(7) 0.063(6) -0.006(5) -0.002(5) -0.026(5)
C46 0.095(8) 0.045(5) 0.079(7) -0.006(5) -0.005(6) -0.023(5)
C47 0.049(5) 0.055(6) 0.068(6) -0.022(4) 0.004(4) 0.001(4)
C48 0.080(7) 0.071(7) 0.052(5) -0.015(5) 0.005(5) -0.027(6)
C49 0.064(6) 0.063(6) 0.062(6) -0.020(5) 0.005(5) -0.004(5)
C50 0.050(5) 0.042(5) 0.061(5) -0.028(4) 0.014(4) 0.006(4)
C51 0.069(7) 0.084(7) 0.052(5) -0.021(5) 0.003(5) -0.009(5)
C52 0.049(5) 0.054(5) 0.082(7) -0.018(5) -0.002(5) 0.003(4)
C53 0.048(5) 0.056(6) 0.051(5) -0.022(4) 0.017(4) 0.012(4)
C54 0.057(6) 0.082(7) 0.080(7) 0.011(6) 0.015(5) -0.017(5)
C55 0.069(7) 0.064(7) 0.076(7) -0.007(5) -0.001(5) -0.008(5)
C56 0.062(6) 0.039(5) 0.078(6) -0.026(4) 0.013(5) 0.018(4)
C57 0.081(7) 0.057(6) 0.071(6) -0.001(5) -0.020(6) -0.016(5)
C58 0.053(5) 0.050(5) 0.078(6) -0.010(5) 0.010(5) 0.005(4)
C59 0.052(5) 0.042(5) 0.074(6) -0.016(4) 0.014(5) 0.004(4)
C60 0.072(7) 0.067(7) 0.083(8) -0.008(6) -0.005(6) -0.013(5)
C61 0.078(7) 0.071(7) 0.069(7) -0.022(6) 0.006(5) -0.013(6)
C62 0.058(5) 0.053(5) 0.052(5) -0.009(4) 0.012(4) 0.000(4)
C63 0.059(6) 0.061(6) 0.065(6) 0.013(5) -0.005(5) -0.015(5)
C64 0.045(5) 0.038(5) 0.068(6) -0.008(4) 0.009(4) -0.001(4)
C65 0.045(5) 0.064(6) 0.065(6) -0.014(5) 0.004(4) -0.012(4)
C66 0.061(6) 0.063(6) 0.071(6) 0.000(5) 0.010(5) -0.010(5)
C67 0.052(5) 0.036(4) 0.073(6) 0.002(4) -0.008(4) 0.004(4)
C68 0.044(5) 0.043(4) 0.075(6) 0.003(4) -0.006(4) 0.007(4)
C69 0.055(6) 0.048(5) 0.071(6) 0.001(4) -0.005(5) 0.006(4)
C70 0.042(5) 0.051(5) 0.058(5) -0.006(4) -0.001(4) -0.001(4)
C71 0.043(4) 0.051(5) 0.043(4) -0.017(4) -0.001(3) -0.011(3)
C72 0.071(7) 0.048(5) 0.074(7) -0.001(5) 0.009(5) 0.012(5)
C73 0.048(5) 0.051(5) 0.060(5) -0.005(4) -0.002(4) 0.002(4)
C74 0.032(4) 0.060(5) 0.064(6) -0.010(4) -0.006(4) 0.001(4)
C75 0.065(6) 0.055(6) 0.065(6) -0.029(5) 0.001(5) 0.011(5)
C76 0.039(5) 0.058(5) 0.071(6) -0.007(4) 0.005(4) 0.005(4)
C77 0.032(4) 0.044(5) 0.079(6) -0.009(4) -0.005(4) 0.001(3)
C78 0.078(7) 0.065(6) 0.066(6) -0.027(5) -0.006(5) 0.017(5)
C79 0.041(5) 0.069(6) 0.075(6) -0.015(5) -0.005(4) 0.002(4)
C80 0.038(5) 0.090(7) 0.059(6) -0.003(5) -0.003(4) 0.009(4)
C81 0.084(8) 0.063(6) 0.074(7) -0.041(5) -0.009(6) 0.023(6)
C82 0.034(5) 0.074(6) 0.070(6) 0.001(5) 0.016(4) -0.002(4)
C83 0.054(6) 0.068(6) 0.060(6) -0.012(5) 0.002(4) 0.004(5)
C84 0.039(5) 0.063(6) 0.076(6) -0.013(5) 0.005(4) 0.013(4)
C85 0.059(6) 0.040(5) 0.079(7) -0.008(4) -0.003(5) 0.011(4)
C86 0.068(6) 0.058(6) 0.062(6) -0.020(5) -0.005(5) 0.014(5)
C87 0.054(5) 0.053(5) 0.059(5) 0.013(4) 0.016(4) 0.010(4)
C88 0.046(5) 0.065(6) 0.067(6) 0.011(5) 0.014(4) 0.003(4)
C89 0.035(4) 0.037(4) 0.068(6) 0.006(4) -0.009(4) -0.003(3)
C90 0.028(4) 0.044(5) 0.077(6) -0.003(4) -0.008(4) 0.002(3)
C91 0.051(5) 0.035(4) 0.073(6) 0.004(4) -0.026(4) 0.002(4)
C92 0.037(4) 0.036(4) 0.070(6) -0.001(4) -0.003(4) 0.002(3)
C93 0.030(4) 0.040(4) 0.063(5) -0.006(4) -0.009(3) 0.001(3)
C94 0.044(5) 0.047(5) 0.057(5) 0.008(4) -0.002(4) 0.007(4)
C95 0.045(5) 0.024(4) 0.080(6) 0.003(4) 0.004(4) 0.014(3)
C96 0.041(4) 0.040(4) 0.063(5) 0.012(4) -0.013(4) -0.005(3)
C97 0.039(4) 0.040(4) 0.059(5) -0.014(4) 0.002(4) -0.007(3)
C98 0.042(4) 0.030(4) 0.054(5) -0.005(3) 0.003(3) 0.000(3)
C99 0.035(4) 0.036(4) 0.082(6) -0.006(4) -0.020(4) -0.005(3)
C100 0.039(4) 0.041(4) 0.051(4) -0.009(3) -0.015(4) -0.004(3)
C101 0.030(4) 0.039(4) 0.072(6) 0.003(4) -0.009(4) -0.001(3)
C102 0.034(4) 0.036(4) 0.072(6) 0.010(4) 0.000(4) 0.001(3)
C103 0.036(5) 0.051(5) 0.072(6) 0.015(4) -0.008(4) 0.004(4)
C104 0.041(4) 0.036(4) 0.084(6) 0.024(4) -0.007(4) -0.001(3)
C105 0.037(4) 0.043(4) 0.056(5) -0.013(4) -0.009(4) 0.002(3)
C106 0.036(4) 0.042(5) 0.063(5) 0.008(4) -0.004(4) 0.003(3)
C107 0.038(4) 0.019(3) 0.069(5) 0.008(3) -0.003(4) 0.004(3)
C108 0.039(5) 0.050(5) 0.065(6) 0.012(4) 0.008(4) 0.012(4)
C109 0.031(4) 0.039(4) 0.074(6) 0.002(4) -0.009(4) 0.001(3)
C110 0.043(4) 0.026(4) 0.077(6) 0.005(4) 0.001(4) 0.002(3)
C111 0.048(5) 0.060(5) 0.043(5) -0.024(4) -0.009(4) 0.002(4)
C112 0.041(4) 0.054(5) 0.053(5) 0.003(4) 0.004(4) -0.016(4)
C113 0.035(4) 0.044(4) 0.057(5) -0.020(4) -0.015(3) -0.002(3)
C114 0.041(5) 0.055(5) 0.073(6) -0.036(5) 0.021(4) -0.008(4)
C115 0.053(5) 0.042(4) 0.050(5) -0.006(4) 0.005(4) -0.006(4)
C116 0.046(5) 0.045(5) 0.050(5) -0.014(4) -0.015(4) -0.003(4)
C117 0.047(5) 0.056(6) 0.085(7) -0.032(5) 0.011(5) -0.018(4)
C118 0.049(5) 0.038(5) 0.082(6) -0.012(4) 0.010(4) -0.012(4)
C119 0.050(5) 0.064(6) 0.069(6) -0.029(5) 0.013(4) -0.014(4)
C120 0.035(4) 0.050(5) 0.073(6) -0.020(4) 0.002(4) 0.001(4)
C121 0.045(5) 0.063(6) 0.069(6) -0.011(5) 0.008(4) -0.013(4)
C122 0.047(5) 0.064(6) 0.066(6) -0.008(5) -0.002(4) -0.007(4)
C123 0.043(5) 0.075(7) 0.069(6) -0.028(5) 0.018(4) -0.021(4)
C124 0.038(5) 0.078(6) 0.083(7) -0.038(5) 0.027(4) -0.027(4)
C125 0.039(5) 0.069(6) 0.062(6) -0.015(4) -0.019(4) 0.009(4)
C126 0.047(5) 0.061(6) 0.075(6) -0.030(5) 0.015(4) -0.019(4)
C127 0.050(5) 0.063(6) 0.073(6) -0.036(5) 0.013(4) -0.015(4)
C128 0.042(4) 0.057(5) 0.054(5) -0.011(4) 0.007(4) -0.018(4)
C129 0.040(4) 0.051(5) 0.075(6) -0.030(5) 0.023(4) -0.021(4)
C130 0.036(4) 0.041(4) 0.077(6) -0.015(4) 0.011(4) -0.013(3)
C131 0.041(4) 0.056(5) 0.067(6) -0.018(5) 0.003(4) -0.003(3)
C132 0.051(5) 0.052(5) 0.056(5) -0.025(4) 0.004(4) -0.010(4)
Cu1 0.0318(8) 0.0343(7) 0.0646(9) 0.000 0.000 0.0036(5)
Cu2 0.0407(8) 0.0383(8) 0.0632(10) 0.000 0.000 -0.0023(6)
Cu3 0.0324(4) 0.0279(4) 0.0782(7) 0.0003(5) 0.0022(4) -0.0005(3)
Cu4 0.0502(6) 0.0447(6) 0.0713(7) -0.0140(5) -0.0169(5) 0.0142(5)
Cu5 0.0339(4) 0.0330(4) 0.0590(6) -0.0017(4) -0.0046(4) 0.0108(3)
Cu6 0.0463(7) 0.0467(6) 0.0701(7) -0.0044(5) -0.0077(5) -0.0040(5)
Cu7 0.0347(8) 0.0374(8) 0.0547(8) 0.000 0.000 -0.0019(6)
Cu8 0.0392(5) 0.0393(5) 0.0721(7) -0.0004(5) 0.0006(5) 0.0013(4)
Cu9 0.0410(8) 0.0403(8) 0.0578(9) 0.000 0.000 -0.0045(6)
I1 0.0582(4) 0.0607(4) 0.0709(4) -0.0140(3) -0.0169(3) 0.0142(3)
I2 0.0508(3) 0.0526(3) 0.0692(4) -0.0050(3) -0.0075(3) -0.0042(3)
I3 0.0638(4) 0.0633(4) 0.0690(4) -0.0262(3) -0.0269(3) 0.0139(3)
N1 0.034(4) 0.045(4) 0.070(5) -0.016(3) 0.004(3) 0.004(3)
N2 0.058(5) 0.031(4) 0.072(5) -0.003(3) 0.017(4) -0.005(3)
N3 0.040(4) 0.056(5) 0.079(5) 0.019(4) 0.009(4) 0.008(3)
N4 0.036(3) 0.035(4) 0.071(5) 0.004(3) -0.007(3) -0.004(3)
N5 0.062(5) 0.065(5) 0.070(5) -0.022(4) 0.011(4) -0.005(4)
N6 0.057(5) 0.046(4) 0.070(5) -0.015(4) -0.004(4) 0.009(3)
N7 0.053(4) 0.034(4) 0.079(5) -0.004(3) 0.018(4) -0.007(3)
N8 0.048(4) 0.054(4) 0.071(5) -0.013(4) -0.001(4) 0.018(3)
N9 0.045(4) 0.039(4) 0.052(4) 0.002(3) -0.010(3) -0.006(3)
N10 0.039(4) 0.039(4) 0.072(5) 0.000(3) 0.001(3) 0.001(3)
N11 0.049(4) 0.053(5) 0.062(5) 0.004(3) 0.010(3) -0.014(3)
N12 0.057(5) 0.050(4) 0.060(4) -0.012(3) -0.003(4) -0.015(3)
S1 0.0326(9) 0.0307(10) 0.0678(13) -0.0009(8) -0.0041(9) -0.0068(7)
S2 0.0341(10) 0.0325(10) 0.0682(13) 0.0006(9) 0.0058(9) 0.0038(8)
S3 0.0486(12) 0.0496(12) 0.0662(14) -0.0140(10) -0.0169(10) 0.0142(10)
S4 0.0339(9) 0.0330(9) 0.0590(12) -0.0017(8) -0.0046(8) 0.0108(7)
S5 0.0339(9) 0.0330(9) 0.0590(12) -0.0017(8) -0.0046(8) 0.0108(7)
S6 0.0490(12) 0.0497(12) 0.0730(14) 0.0009(11) -0.0058(11) -0.0199(10)
S7 0.0366(10) 0.0349(10) 0.0592(12) -0.0023(9) 0.0082(9) 0.0052(8)
S8 0.0292(9) 0.0329(9) 0.0603(12) 0.0021(9) -0.0029(8) -0.0041(6)
W1 0.02566(19) 0.02279(18) 0.0610(3) 0.000 0.000 -0.00090(14)
W2 0.03392(15) 0.03299(14) 0.05895(18) -0.00172(14) -0.00460(15) 0.01075(11)
W3 0.0262(2) 0.02384(19) 0.0546(3) 0.000 0.000 0.00189(15)

loop_
_atom_type_symbol
_atom_type_description
_atom_type_scat_dispersion_real
_atom_type_scat_dispersion_imag
_atom_type_scat_source
C C 0.0033 0.0016 'International Tables Vol C Tables 4.2.6.8 and 6.1.1.4'
H H 0.0000 0.0000 'International Tables Vol C Tables 4.2.6.8 and 6.1.1.4'
N N 0.0061 0.0033 'International Tables Vol C Tables 4.2.6.8 and 6.1.1.4'
S S 0.1246 0.1234 'International Tables Vol C Tables 4.2.6.8 and 6.1.1.4'
Cu Cu 0.3201 1.2651 'International Tables Vol C Tables 4.2.6.8 and 6.1.1.4'
I I -0.4742 1.8119 'International Tables Vol C Tables 4.2.6.8 and 6.1.1.4'
W W -0.8490 6.8722 'International Tables Vol C Tables 4.2.6.8 and 6.1.1.4'

loop_
_geom_angle_atom_site_label_1
_geom_angle_atom_site_label_2
_geom_angle_atom_site_label_3
_geom_angle
_geom_angle_site_symmetry_1
_geom_angle_site_symmetry_3
_geom_angle_publ_flag
C2 C1 N1 125.4(8) . . ?
C2 C1 H1 117.3 . . ?
N1 C1 H1 117.3 . . ?
C1 C2 C3 121.9(8) . . ?
C1 C2 H2 119.0 . . ?
C3 C2 H2 119.0 . . ?
C2 C3 C4 117.5(7) . . ?
C2 C3 C6 125.5(7) . . ?
C4 C3 C6 117.0(7) . . ?
C3 C4 C5 113.9(7) . . ?
C3 C4 H4 123.1 . . ?
C5 C4 H4 123.1 . . ?
N1 C5 C4 129.6(7) . . ?
N1 C5 H5 115.2 . . ?
C4 C5 H5 115.2 . . ?
C11 C6 C7 116.6(7) . . ?
C11 C6 C3 124.8(7) . . ?
C7 C6 C3 118.4(7) . . ?
C6 C7 C8 121.0(7) . . ?
C6 C7 H7 119.5 . . ?
C8 C7 H7 119.5 . . ?
C9 C8 C7 123.1(8) . . ?
C9 C8 H8 118.4 . . ?
C7 C8 H8 118.4 . . ?
C8 C9 C10 115.4(7) . . ?
C8 C9 C12 120.5(8) . . ?
C10 C9 C12 123.8(7) . . ?
C11 C10 C9 122.1(8) . . ?
C11 C10 H10 118.9 . . ?
C9 C10 H10 118.9 . . ?
C6 C11 C10 121.5(8) . . ?
C6 C11 H11 119.2 . . ?
C10 C11 H11 119.2 . . ?
C13 C12 C17 116.2(8) . . ?
C13 C12 C9 126.0(9) . . ?
C17 C12 C9 117.8(8) . . ?
C12 C13 C14 126.8(9) . . ?
C12 C13 H13 116.6 . . ?
C14 C13 H13 116.6 . . ?
C15 C14 C13 116.9(8) . . ?
C15 C14 H14 121.6 . . ?
C13 C14 H14 121.6 . . ?
C14 C15 C16 120.2(8) . . ?
C14 C15 C20 123.5(8) . . ?
C16 C15 C20 116.3(8) . . ?
C15 C16 C17 119.4(8) . . ?
C15 C16 H16 120.3 . . ?
C17 C16 H16 120.3 . . ?
C12 C17 C16 120.4(8) . . ?
C12 C17 H17 119.8 . . ?
C16 C17 H17 119.8 . . ?
N2 C18 C19 122.6(8) . . ?
N2 C18 H18 118.7 . . ?
C19 C18 H18 118.7 . . ?
C18 C19 C20 122.1(7) . . ?
C18 C19 H19 118.9 . . ?
C20 C19 H19 118.9 . . ?
C21 C20 C19 114.3(7) . . ?
C21 C20 C15 124.8(7) . . ?
C19 C20 C15 120.9(7) . . ?
C20 C21 C22 118.5(7) . . ?
C20 C21 H21 120.7 . . ?
C22 C21 H21 120.7 . . ?
N2 C22 C21 122.1(7) . . ?
N2 C22 H22 118.9 . . ?
C21 C22 H22 118.9 . . ?
N3 C23 C24 122.8(8) . . ?
N3 C23 H23 118.6 . . ?
C24 C23 H23 118.6 . . ?
C23 C24 C25 120.3(9) . . ?
C23 C24 H24 119.9 . . ?
C25 C24 H24 119.9 . . ?
C26 C25 C24 117.3(8) . . ?
C26 C25 C28 122.7(8) . . ?
C24 C25 C28 119.9(8) . . ?
C27 C26 C25 120.1(9) . . ?
C27 C26 H26 119.9 . . ?
C25 C26 H26 119.9 . . ?
C26 C27 N3 124.6(9) . . ?
C26 C27 H27 117.7 . . ?
N3 C27 H27 117.7 . . ?
C29 C28 C33 116.0(8) . . ?
C29 C28 C25 125.2(8) . . ?
C33 C28 C25 118.4(8) . . ?
C28 C29 C30 122.3(8) . . ?
C28 C29 H29 118.9 . . ?
C30 C29 H29 118.9 . . ?
C29 C30 C31 120.2(8) . . ?
C29 C30 H30 119.9 . . ?
C31 C30 H30 119.9 . . ?
C32 C31 C30 116.3(8) . . ?
C32 C31 C34 124.1(8) . . ?
C30 C31 C34 119.5(7) . . ?
C31 C32 C33 125.3(8) . . ?
C31 C32 H32 117.4 . . ?
C33 C32 H32 117.4 . . ?
C28 C33 C32 119.9(8) . . ?
C28 C33 H33 120.1 . . ?
C32 C33 H33 120.1 . . ?
C35 C34 C39 119.7(8) . . ?
C35 C34 C31 121.8(8) . . ?
C39 C34 C31 118.2(8) . . ?
C34 C35 C36 119.6(8) . . ?
C34 C35 H35 120.2 . . ?
C36 C35 H35 120.2 . . ?
C35 C36 C37 120.5(8) . . ?
C35 C36 H36 119.7 . . ?
C37 C36 H36 119.7 . . ?
C38 C37 C36 118.2(8) . . ?
C38 C37 C42 120.8(8) . . ?
C36 C37 C42 120.9(8) . . ?
C39 C38 C37 121.1(8) . . ?
C39 C38 H38 119.5 . . ?
C37 C38 H38 119.5 . . ?
C38 C39 C34 120.9(8) . . ?
C38 C39 H39 119.5 . . ?
C34 C39 H39 119.5 . . ?
C41 C40 N4 123.5(8) . . ?
C41 C40 H40 118.2 . . ?
N4 C40 H40 118.2 . . ?
C40 C41 C42 119.0(8) . . ?
C40 C41 H41 120.5 . . ?
C42 C41 H41 120.5 . . ?
C43 C42 C41 115.7(8) . . ?
C43 C42 C37 124.8(8) . . ?
C41 C42 C37 119.5(7) . . ?
C44 C43 C42 121.0(8) . . ?
C44 C43 H43 119.5 . . ?
C42 C43 H43 119.5 . . ?
C43 C44 N4 125.3(8) . . ?
C43 C44 H44 117.4 . . ?
N4 C44 H44 117.4 . . ?
N5 C45 C46 121.8(10) . . ?
N5 C45 H45 119.1 . . ?
C46 C45 H45 119.1 . . ?
C47 C46 C45 119.1(10) . . ?
C47 C46 H46 120.4 . . ?
C45 C46 H46 120.4 . . ?
C48 C47 C46 113.0(9) . . ?
C48 C47 C50 126.9(10) . . ?
C46 C47 C50 120.1(9) . . ?
C47 C48 C49 127.1(10) . . ?
C47 C48 H48 116.4 . . ?
C49 C48 H48 116.4 . . ?
N5 C49 C48 118.1(9) . . ?
N5 C49 H49 120.9 . . ?
C48 C49 H49 120.9 . . ?
C55 C50 C51 116.6(9) . . ?
C55 C50 C47 123.8(10) . . ?
C51 C50 C47 119.5(10) . . ?
C50 C51 C52 123.1(11) . . ?
C50 C51 H51 118.4 . . ?
C52 C51 H51 118.4 . . ?
C51 C52 C53 119.9(10) . . ?
C51 C52 H52 120.1 . . ?
C53 C52 H52 120.1 . . ?
C54 C53 C52 115.9(9) . . ?
C54 C53 C56 125.2(8) . . ?
C52 C53 C56 118.9(8) . . ?
C53 C54 C55 121.3(11) . . ?
C53 C54 H54 119.3 . . ?
C55 C54 H54 119.3 . . ?
C50 C55 C54 123.1(11) . . ?
C50 C55 H55 118.4 . . ?
C54 C55 H55 118.4 . . ?
C57 C56 C61 120.0 . . ?
C57 C56 C53 124.1(5) . . ?
C61 C56 C53 115.7(5) . . ?
C58 C57 C56 120.0 . . ?
C58 C57 H57 120.0 . . ?
C56 C57 H57 120.0 . . ?
C59 C58 C57 120.0 . . ?
C59 C58 H58 120.0 . . ?
C57 C58 H58 120.0 . . ?
C58 C59 C60 120.0 . . ?
C58 C59 C64 118.2(5) . . ?
C60 C59 C64 121.8(5) . . ?
C61 C60 C59 120.0 . . ?
C61 C60 H60 120.0 . . ?
C59 C60 H60 120.0 . . ?
C60 C61 C56 120.0 . . ?
C60 C61 H61 120.0 . . ?
C56 C61 H61 120.0 . . ?
C63 C62 N6 125.6(9) . . ?
C63 C62 H62 117.2 . . ?
N6 C62 H62 117.2 . . ?
C62 C63 C64 119.6(9) . . ?
C62 C63 H63 120.2 . . ?
C64 C63 H63 120.2 . . ?
C63 C64 C65 119.1(8) . . ?
C63 C64 C59 119.8(8) . . ?
C65 C64 C59 121.1(8) . . ?
C64 C65 C66 116.7(9) . . ?
C64 C65 H65 121.6 . . ?
C66 C65 H65 121.6 . . ?
N6 C66 C65 125.1(10) . . ?
N6 C66 H66 117.4 . . ?
C65 C66 H66 117.4 . . ?
N7 C67 C68 123.4(9) . . ?
N7 C67 H67 118.3 . . ?
C68 C67 H67 118.3 . . ?
C67 C68 C69 118.4(8) . . ?
C67 C68 H68 120.8 . . ?
C69 C68 H68 120.8 . . ?
C70 C69 C68 115.4(9) . . ?
C70 C69 C72 125.3(9) . . ?
C68 C69 C72 119.0(8) . . ?
C71 C70 C69 122.0(9) . . ?
C71 C70 H70 119.0 . . ?
C69 C70 H70 119.0 . . ?
C70 C71 N7 123.5(8) . . ?
C70 C71 H71 118.3 . . ?
N7 C71 H71 118.3 . . ?
C73 C72 C77 121.0(9) . . ?
C73 C72 C69 121.2(9) . . ?
C77 C72 C69 117.6(8) . . ?
C72 C73 C74 117.9(9) . . ?
C72 C73 H73 121.1 . . ?
C74 C73 H73 121.1 . . ?
C73 C74 C75 122.4(9) . . ?
C73 C74 H74 118.8 . . ?
C75 C74 H74 118.8 . . ?
C76 C75 C74 119.5(8) . . ?
C76 C75 C78 120.3(10) . . ?
C74 C75 C78 119.6(9) . . ?
C75 C76 C77 119.5(9) . . ?
C75 C76 H76 120.3 . . ?
C77 C76 H76 120.3 . . ?
C76 C77 C72 119.3(9) . . ?
C76 C77 H77 120.4 . . ?
C72 C77 H77 120.4 . . ?
C79 C78 C83 120.8(9) . . ?
C79 C78 C75 123.0(10) . . ?
C83 C78 C75 115.8(9) . . ?
C80 C79 C78 119.1(9) . . ?
C80 C79 H79 120.4 . . ?
C78 C79 H79 120.4 . . ?
C79 C80 C81 120.4(9) . . ?
C79 C80 H80 119.8 . . ?
C81 C80 H80 119.8 . . ?
C82 C81 C80 120.1(9) . . ?
C82 C81 C86 119.8(9) . . ?
C80 C81 C86 120.1(9) . . ?
C81 C82 C83 120.7(9) . . ?
C81 C82 H82 119.6 . . ?
C83 C82 H82 119.6 . . ?
C82 C83 C78 118.8(10) . . ?
C82 C83 H83 120.6 . . ?
C78 C83 H83 120.6 . . ?
N8 C84 C85 119.2(10) . . ?
N8 C84 H84 120.4 . . ?
C85 C84 H84 120.4 . . ?
C86 C85 C84 121.8(9) . . ?
C86 C85 H85 119.1 . . ?
C84 C85 H85 119.1 . . ?
C85 C86 C87 117.2(9) . . ?
C85 C86 C81 122.0(9) . . ?
C87 C86 C81 120.7(9) . . ?
C88 C87 C86 117.3(9) . . ?
C88 C87 H87 121.3 . . ?
C86 C87 H87 121.3 . . ?
N8 C88 C87 123.0(9) . . ?
N8 C88 H88 118.5 . . ?
C87 C88 H88 118.5 . . ?
N9 C89 C90 123.5(8) . . ?
N9 C89 H89 118.3 . . ?
C90 C89 H89 118.3 . . ?
C91 C90 C89 123.0(8) . . ?
C91 C90 H90 118.5 . . ?
C89 C90 H90 118.5 . . ?
C90 C91 C92 112.1(7) . . ?
C90 C91 C94 126.4(8) . . ?
C92 C91 C94 121.4(8) . . ?
C93 C92 C91 120.7(8) . . ?
C93 C92 H92 119.7 . . ?
C91 C92 H92 119.7 . . ?
N9 C93 C92 124.3(8) . . ?
N9 C93 H93 117.9 . . ?
C92 C93 H93 117.9 . . ?
C99 C94 C95 119.6(8) . . ?
C99 C94 C91 124.8(8) . . ?
C95 C94 C91 115.6(8) . . ?
C96 C95 C94 120.0(8) . . ?
C96 C95 H95 120.0 . . ?
C94 C95 H95 120.0 . . ?
C95 C96 C97 120.1(8) . . ?
C95 C96 H96 120.0 . . ?
C97 C96 H96 120.0 . . ?
C98 C97 C96 119.9(8) . . ?
C98 C97 C100 122.1(8) . . ?
C96 C97 C100 117.8(7) . . ?
C97 C98 C99 119.2(8) . . ?
C97 C98 H98 120.4 . . ?
C99 C98 H98 120.4 . . ?
C94 C99 C98 121.1(8) . . ?
C94 C99 H99 119.4 . . ?
C98 C99 H99 119.4 . . ?
C101 C100 C105 118.0(7) . . ?
C101 C100 C97 122.4(7) . . ?
C105 C100 C97 118.8(7) . . ?
C102 C101 C100 120.2(7) . . ?
C102 C101 H101 119.9 . . ?
C100 C101 H101 119.9 . . ?
C101 C102 C103 120.6(8) . . ?
C101 C102 H102 119.7 . . ?
C103 C102 H102 119.7 . . ?
C104 C103 C102 119.7(8) . . ?
C104 C103 C108 117.8(8) . . ?
C102 C103 C108 122.5(8) . . ?
C105 C104 C103 119.6(8) . . ?
C105 C104 H104 120.2 . . ?
C103 C104 H104 120.2 . . ?
C104 C105 C100 121.9(8) . . ?
C104 C105 H105 119.1 . . ?
C100 C105 H105 119.1 . . ?
C107 C106 N10 124.6(8) . . ?
C107 C106 H106 117.7 . . ?
N10 C106 H106 117.7 . . ?
C106 C107 C108 123.3(8) . . ?
C106 C107 H107 118.4 . . ?
C108 C107 H107 118.4 . . ?
C107 C108 C109 115.2(8) . . ?
C107 C108 C103 125.4(8) . . ?
C109 C108 C103 119.4(8) . . ?
C108 C109 C110 117.2(8) . . ?
C108 C109 H109 121.4 . . ?
C110 C109 H109 121.4 . . ?
N10 C110 C109 125.9(8) . . ?
N10 C110 H110 117.0 . . ?
C109 C110 H110 117.0 . . ?
N12 C111 C112 119.8(8) . . ?
N12 C111 H111 120.1 . . ?
C112 C111 H111 120.1 . . ?
C113 C112 C111 124.0(8) . . ?
C113 C112 H112 118.0 . . ?
C111 C112 H112 118.0 . . ?
C114 C113 C112 116.7(7) . . ?
C114 C113 C116 117.9(7) . . ?
C112 C113 C116 125.4(7) . . ?
C113 C114 C115 117.4(8) . . ?
C113 C114 H114 121.3 . . ?
C115 C114 H114 121.3 . . ?
N12 C115 C114 126.2(8) . . ?
N12 C115 H115 116.9 . . ?
C114 C115 H115 116.9 . . ?
C117 C116 C121 120.0 . . ?
C117 C116 C113 117.6(4) . . ?
C121 C116 C113 122.3(4) . . ?
C118 C117 C116 120.0 . . ?
C118 C117 H117 120.0 . . ?
C116 C117 H117 120.0 . . ?
C119 C118 C117 120.0 . . ?
C119 C118 H118 120.0 . . ?
C117 C118 H118 120.0 . . ?
C120 C119 C118 120.0 . . ?
C120 C119 C122 120.8(5) . . ?
C118 C119 C122 119.0(5) . . ?
C119 C120 C121 120.0 . . ?
C119 C120 H120 120.0 . . ?
C121 C120 H120 120.0 . . ?
C120 C121 C116 120.0 . . ?
C120 C121 H121 120.0 . . ?
C116 C121 H121 120.0 . . ?
C123 C122 C127 116.4(8) . . ?
C123 C122 C119 124.8(8) . . ?
C127 C122 C119 118.8(8) . . ?
C122 C123 C124 124.3(8) . . ?
C122 C123 H123 117.9 . . ?
C124 C123 H123 117.9 . . ?
C125 C124 C123 117.8(8) . . ?
C125 C124 H124 121.1 . . ?
C123 C124 H124 121.1 . . ?
C124 C125 C126 119.1(8) . . ?
C124 C125 C130 117.2(8) . . ?
C126 C125 C130 123.5(8) . . ?
C125 C126 C127 122.5(9) . . ?
C125 C126 H126 118.8 . . ?
C127 C126 H126 118.8 . . ?
C126 C127 C122 119.7(8) . . ?
C126 C127 H127 120.2 . . ?
C122 C127 H127 120.2 . . ?
C129 C128 N11 125.7(9) . . ?
C129 C128 H128 117.2 . . ?
N11 C128 H128 117.2 . . ?
C128 C129 C130 118.9(8) . . ?
C128 C129 H129 120.5 . . ?
C130 C129 H129 120.5 . . ?
C129 C130 C131 119.1(7) . . ?
C129 C130 C125 120.7(8) . . ?
C131 C130 C125 120.3(7) . . ?
C132 C131 C130 117.6(8) . . ?
C132 C131 H131 121.2 . . ?
C130 C131 H131 121.2 . . ?
N11 C132 C131 123.8(9) . . ?
N11 C132 H132 118.1 . . ?
C131 C132 H132 118.1 . . ?
N1 Cu1 N1 116.5(5) . 2_765 ?
N1 Cu1 S1 108.9(2) . 2_765 ?
N1 Cu1 S1 109.0(2) 2_765 2_765 ?
N1 Cu1 S1 109.0(2) . . ?
N1 Cu1 S1 108.9(2) 2_765 . ?
S1 Cu1 S1 103.75(12) 2_765 . ?
N1 Cu1 W1 121.7(2) . . ?
N1 Cu1 W1 121.7(2) 2_765 . ?
S1 Cu1 W1 51.87(6) 2_765 . ?
S1 Cu1 W1 51.87(6) . . ?
N3 Cu2 N3 112.2(5) 2_765 . ?
N3 Cu2 S2 107.1(2) 2_765 . ?
N3 Cu2 S2 112.2(2) . . ?
N3 Cu2 S2 112.2(2) 2_765 2_765 ?
N3 Cu2 S2 107.1(2) . 2_765 ?
S2 Cu2 S2 105.89(13) . 2_765 ?
N3 Cu2 W1 123.9(3) 2_765 . ?
N3 Cu2 W1 123.9(3) . . ?
S2 Cu2 W1 52.94(6) . . ?
S2 Cu2 W1 52.94(6) 2_765 . ?
N4 Cu3 N2 103.4(3) 3_465 3_564 ?
N4 Cu3 S1 116.1(2) 3_465 . ?
N2 Cu3 S1 108.1(2) 3_564 . ?
N4 Cu3 S2 108.26(19) 3_465 2_765 ?
N2 Cu3 S2 117.1(2) 3_564 2_765 ?
S1 Cu3 S2 104.36(7) . 2_765 ?
N4 Cu3 W1 128.5(2) 3_465 . ?
N2 Cu3 W1 128.12(19) 3_564 . ?
S1 Cu3 W1 51.97(5) . . ?
S2 Cu3 W1 52.39(5) 2_765 . ?
N5 Cu4 S3 99.7(3) . . ?
N5 Cu4 S4 113.7(2) . . ?
S3 Cu4 S4 102.88(9) . . ?
N5 Cu4 I1 102.5(2) . . ?
S3 Cu4 I1 124.90(8) . . ?
S4 Cu4 I1 112.71(7) . . ?
N5 Cu4 W2 113.1(2) . . ?
S3 Cu4 W2 50.59(6) . . ?
S4 Cu4 W2 52.52(6) . . ?
I1 Cu4 W2 144.37(5) . . ?
N8 Cu5 N7 106.9(3) 3_445 . ?
N8 Cu5 S4 112.6(2) 3_445 . ?
N7 Cu5 S4 105.7(2) . . ?
N8 Cu5 S5 114.6(2) 3_445 . ?
N7 Cu5 S5 110.8(2) . . ?
S4 Cu5 S5 106.04(7) . . ?
N8 Cu5 W2 132.5(2) 3_445 . ?
N7 Cu5 W2 120.45(19) . . ?
S4 Cu5 W2 53.09(5) . . ?
S5 Cu5 W2 52.96(5) . . ?
N6 Cu6 S6 102.3(2) 3_454 . ?
N6 Cu6 S5 105.3(2) 3_454 . ?
S6 Cu6 S5 103.66(10) . . ?
N6 Cu6 I2 107.0(2) 3_454 . ?
S6 Cu6 I2 118.20(8) . . ?
S5 Cu6 I2 118.57(7) . . ?
N6 Cu6 W2 108.1(2) 3_454 . ?
S6 Cu6 W2 51.50(7) . . ?
S5 Cu6 W2 52.43(6) . . ?
I2 Cu6 W2 144.81(5) . . ?
N9 Cu7 N9 112.2(4) 2_665 . ?
N9 Cu7 S8 115.1(2) 2_665 2_665 ?
N9 Cu7 S8 105.09(19) . 2_665 ?
N9 Cu7 S8 105.09(19) 2_665 . ?
N9 Cu7 S8 115.1(2) . . ?
S8 Cu7 S8 104.42(12) 2_665 . ?
N9 Cu7 W3 123.9(2) 2_665 . ?
N9 Cu7 W3 123.9(2) . . ?
S8 Cu7 W3 52.21(6) 2_665 . ?
S8 Cu7 W3 52.21(6) . . ?
N10 Cu8 N11 108.8(3) 3_454 3 ?
N10 Cu8 S7 114.4(2) 3_454 . ?
N11 Cu8 S7 105.1(2) 3 . ?
N10 Cu8 S8 104.6(2) 3_454 2_665 ?
N11 Cu8 S8 119.1(2) 3 2_665 ?
S7 Cu8 S8 105.12(8) . 2_665 ?
N10 Cu8 W3 123.3(2) 3_454 . ?
N11 Cu8 W3 127.8(2) 3 . ?
S7 Cu8 W3 52.64(5) . . ?
S8 Cu8 W3 52.48(5) 2_665 . ?
N12 Cu9 N12 114.5(4) . 2_665 ?
N12 Cu9 S7 106.2(2) . . ?
N12 Cu9 S7 112.8(2) 2_665 . ?
N12 Cu9 S7 112.8(2) . 2_665 ?
N12 Cu9 S7 106.2(2) 2_665 2_665 ?
S7 Cu9 S7 103.92(12) . 2_665 ?
N12 Cu9 W3 122.7(2) . . ?
N12 Cu9 W3 122.7(2) 2_665 . ?
S7 Cu9 W3 51.96(6) . . ?
S7 Cu9 W3 51.96(6) 2_665 . ?
C5 N1 C1 110.7(6) . . ?
C5 N1 Cu1 122.6(6) . . ?
C1 N1 Cu1 123.6(5) . . ?
C18 N2 C22 119.5(8) . . ?
C18 N2 Cu3 124.2(6) . 3_465 ?
C22 N2 Cu3 115.3(5) . 3_465 ?
C23 N3 C27 114.3(8) . . ?
C23 N3 Cu2 124.5(6) . . ?
C27 N3 Cu2 121.3(6) . . ?
C44 N4 C40 115.3(7) . . ?
C44 N4 Cu3 119.6(5) . 3_564 ?
C40 N4 Cu3 123.4(6) . 3_564 ?
C45 N5 C49 120.6(9) . . ?
C45 N5 Cu4 122.7(7) . . ?
C49 N5 Cu4 116.3(7) . . ?
C66 N6 C62 113.5(8) . . ?
C66 N6 Cu6 123.4(7) . 3 ?
C62 N6 Cu6 123.0(6) . 3 ?
C67 N7 C71 117.1(8) . . ?
C67 N7 Cu5 128.7(6) . . ?
C71 N7 Cu5 114.1(5) . . ?
C88 N8 C84 121.2(8) . . ?
C88 N8 Cu5 121.4(6) . 3_544 ?
C84 N8 Cu5 117.3(7) . 3_544 ?
C93 N9 C89 115.8(7) . . ?
C93 N9 Cu7 123.1(6) . . ?
C89 N9 Cu7 120.7(5) . . ?
C110 N10 C106 112.6(7) . . ?
C110 N10 Cu8 123.9(6) . 3 ?
C106 N10 Cu8 123.4(6) . 3 ?
C132 N11 C128 114.8(7) . . ?
C132 N11 Cu8 122.5(6) . 3_454 ?
C128 N11 Cu8 122.6(6) . 3_454 ?
C111 N12 C115 115.2(7) . . ?
C111 N12 Cu9 125.1(6) . . ?
C115 N12 Cu9 118.8(6) . . ?
W1 S1 Cu1 73.48(6) . . ?
W1 S1 Cu3 73.17(7) . . ?
Cu1 S1 Cu3 112.53(8) . . ?
W1 S2 Cu2 72.34(7) . . ?
W1 S2 Cu3 72.45(7) . 2_765 ?
Cu2 S2 Cu3 110.41(8) . 2_765 ?
W2 S3 Cu4 74.76(7) . . ?
W2 S4 Cu4 73.24(6) . . ?
W2 S4 Cu5 71.99(6) . . ?
Cu4 S4 Cu5 116.22(8) . . ?
W2 S5 Cu5 71.97(6) . . ?
W2 S5 Cu6 72.99(7) . . ?
Cu5 S5 Cu6 114.40(8) . . ?
W2 S6 Cu6 74.58(7) . . ?
W3 S7 Cu8 72.51(7) . . ?
W3 S7 Cu9 73.53(7) . . ?
Cu8 S7 Cu9 111.84(9) . . ?
W3 S8 Cu7 73.21(6) . . ?
W3 S8 Cu8 72.43(6) . 2_665 ?
Cu7 S8 Cu8 111.58(8) . 2_665 ?
S1 W1 S1 109.30(12) 2_765 . ?
S1 W1 S2 109.03(7) 2_765 2_765 ?
S1 W1 S2 110.02(7) . 2_765 ?
S1 W1 S2 110.02(7) 2_765 . ?
S1 W1 S2 109.03(7) . . ?
S2 W1 S2 109.43(12) 2_765 . ?
S1 W1 Cu2 125.35(6) 2_765 . ?
S1 W1 Cu2 125.35(6) . . ?
S2 W1 Cu2 54.72(6) 2_765 . ?
S2 W1 Cu2 54.72(6) . . ?
S1 W1 Cu3 54.87(6) 2_765 2_765 ?
S1 W1 Cu3 125.57(6) . 2_765 ?
S2 W1 Cu3 124.41(6) 2_765 2_765 ?
S2 W1 Cu3 55.16(6) . 2_765 ?
Cu2 W1 Cu3 89.69(3) . 2_765 ?
S1 W1 Cu3 125.57(6) 2_765 . ?
S1 W1 Cu3 54.87(6) . . ?
S2 W1 Cu3 55.16(6) 2_765 . ?
S2 W1 Cu3 124.41(6) . . ?
Cu2 W1 Cu3 89.69(3) . . ?
Cu3 W1 Cu3 179.38(6) 2_765 . ?
S1 W1 Cu1 54.65(6) 2_765 . ?
S1 W1 Cu1 54.65(6) . . ?
S2 W1 Cu1 125.28(6) 2_765 . ?
S2 W1 Cu1 125.28(6) . . ?
Cu2 W1 Cu1 180.0 . . ?
Cu3 W1 Cu1 90.31(3) 2_765 . ?
Cu3 W1 Cu1 90.31(3) . . ?
S3 W2 S6 112.37(10) . . ?
S3 W2 S5 108.89(8) . . ?
S6 W2 S5 108.19(8) . . ?
S3 W2 S4 108.64(8) . . ?
S6 W2 S4 108.75(8) . . ?
S5 W2 S4 109.98(7) . . ?
S3 W2 Cu5 124.98(7) . . ?
S6 W2 Cu5 122.65(7) . . ?
S5 W2 Cu5 55.07(5) . . ?
S4 W2 Cu5 54.92(5) . . ?
S3 W2 Cu6 122.00(7) . . ?
S6 W2 Cu6 53.92(7) . . ?
S5 W2 Cu6 54.57(6) . . ?
S4 W2 Cu6 129.35(6) . . ?
Cu5 W2 Cu6 92.18(3) . . ?
S3 W2 Cu4 54.65(6) . . ?
S6 W2 Cu4 122.52(7) . . ?
S5 W2 Cu4 129.26(6) . . ?
S4 W2 Cu4 54.24(6) . . ?
Cu5 W2 Cu4 92.95(4) . . ?
Cu6 W2 Cu4 174.86(4) . . ?
S8 W3 S8 109.15(11) . 2_665 ?
S8 W3 S7 109.94(7) . 2_665 ?
S8 W3 S7 109.39(7) 2_665 2_665 ?
S8 W3 S7 109.39(7) . . ?
S8 W3 S7 109.94(7) 2_665 . ?
S7 W3 S7 109.03(12) 2_665 . ?
S8 W3 Cu8 125.02(5) . . ?
S8 W3 Cu8 55.09(5) 2_665 . ?
S7 W3 Cu8 125.04(6) 2_665 . ?
S7 W3 Cu8 54.85(6) . . ?
S8 W3 Cu8 55.09(5) . 2_665 ?
S8 W3 Cu8 125.02(5) 2_665 2_665 ?
S7 W3 Cu8 54.85(6) 2_665 2_665 ?
S7 W3 Cu8 125.04(6) . 2_665 ?
Cu8 W3 Cu8 179.84(6) . 2_665 ?
S8 W3 Cu7 54.57(5) . . ?
S8 W3 Cu7 54.57(5) 2_665 . ?
S7 W3 Cu7 125.49(6) 2_665 . ?
S7 W3 Cu7 125.49(6) . . ?
Cu8 W3 Cu7 90.08(3) . . ?
Cu8 W3 Cu7 90.08(3) 2_665 . ?
S8 W3 Cu9 125.43(5) . . ?
S8 W3 Cu9 125.43(5) 2_665 . ?
S7 W3 Cu9 54.51(6) 2_665 . ?
S7 W3 Cu9 54.51(6) . . ?
Cu8 W3 Cu9 89.92(3) . . ?
Cu8 W3 Cu9 89.92(3) 2_665 . ?
Cu7 W3 Cu9 180.0 . . ?

loop_
_geom_bond_atom_site_label_1
_geom_bond_atom_site_label_2
_geom_bond_distance
_geom_bond_site_symmetry_2
_geom_bond_publ_flag
C1 C2 1.309(11) . ?
C1 N1 1.392(10) . ?
C1 H1 0.9300 . ?
C2 C3 1.382(11) . ?
C2 H2 0.9300 . ?
C3 C4 1.394(11) . ?
C3 C6 1.475(10) . ?
C4 C5 1.441(10) . ?
C4 H4 0.9300 . ?
C5 N1 1.295(10) . ?
C5 H5 0.9300 . ?
C6 C11 1.353(10) . ?
C6 C7 1.386(10) . ?
C7 C8 1.413(10) . ?
C7 H7 0.9300 . ?
C8 C9 1.323(11) . ?
C8 H8 0.9300 . ?
C9 C10 1.411(12) . ?
C9 C12 1.469(11) . ?
C10 C11 1.391(11) . ?
C10 H10 0.9300 . ?
C11 H11 0.9300 . ?
C12 C13 1.311(12) . ?
C12 C17 1.404(12) . ?
C13 C14 1.406(12) . ?
C13 H13 0.9300 . ?
C14 C15 1.362(12) . ?
C14 H14 0.9300 . ?
C15 C16 1.393(12) . ?
C15 C20 1.502(11) . ?
C16 C17 1.417(11) . ?
C16 H16 0.9300 . ?
C17 H17 0.9300 . ?
C18 N2 1.288(11) . ?
C18 C19 1.311(11) . ?
C18 H18 0.9300 . ?
C19 C20 1.464(11) . ?
C19 H19 0.9300 . ?
C20 C21 1.349(11) . ?
C21 C22 1.432(11) . ?
C21 H21 0.9300 . ?
C22 N2 1.321(11) . ?
C22 H22 0.9300 . ?
C23 N3 1.337(11) . ?
C23 C24 1.355(12) . ?
C23 H23 0.9300 . ?
C24 C25 1.376(12) . ?
C24 H24 0.9300 . ?
C25 C26 1.336(12) . ?
C25 C28 1.503(12) . ?
C26 C27 1.331(12) . ?
C26 H26 0.9300 . ?
C27 N3 1.358(11) . ?
C27 H27 0.9300 . ?
C28 C29 1.394(13) . ?
C28 C33 1.406(12) . ?
C29 C30 1.412(11) . ?
C29 H29 0.9300 . ?
C30 C31 1.430(11) . ?
C30 H30 0.9300 . ?
C31 C32 1.314(11) . ?
C31 C34 1.437(11) . ?
C32 C33 1.413(12) . ?
C32 H32 0.9300 . ?
C33 H33 0.9300 . ?
C34 C35 1.383(13) . ?
C34 C39 1.386(11) . ?
C35 C36 1.407(13) . ?
C35 H35 0.9300 . ?
C36 C37 1.410(12) . ?
C36 H36 0.9300 . ?
C37 C38 1.386(12) . ?
C37 C42 1.510(11) . ?
C38 C39 1.378(12) . ?
C38 H38 0.9300 . ?
C39 H39 0.9300 . ?
C40 C41 1.335(11) . ?
C40 N4 1.348(10) . ?
C40 H40 0.9300 . ?
C41 C42 1.428(11) . ?
C41 H41 0.9300 . ?
C42 C43 1.367(12) . ?
C43 C44 1.294(12) . ?
C43 H43 0.9300 . ?
C44 N4 1.344(10) . ?
C44 H44 0.9300 . ?
C45 N5 1.321(13) . ?
C45 C46 1.472(13) . ?
C45 H45 0.9300 . ?
C46 C47 1.429(14) . ?
C46 H46 0.9300 . ?
C47 C48 1.362(13) . ?
C47 C50 1.454(12) . ?
C48 C49 1.414(13) . ?
C48 H48 0.9300 . ?
C49 N5 1.337(13) . ?
C49 H49 0.9300 . ?
C50 C55 1.327(14) . ?
C50 C51 1.364(14) . ?
C51 C52 1.373(13) . ?
C51 H51 0.9300 . ?
C52 C53 1.412(13) . ?
C52 H52 0.9300 . ?
C53 C54 1.370(14) . ?
C53 C56 1.515(10) . ?
C54 C55 1.384(14) . ?
C54 H54 0.9300 . ?
C55 H55 0.9300 . ?
C56 C57 1.3900 . ?
C56 C61 1.3900 . ?
C57 C58 1.3900 . ?
C57 H57 0.9300 . ?
C58 C59 1.3900 . ?
C58 H58 0.9300 . ?
C59 C60 1.3900 . ?
C59 C64 1.479(9) . ?
C60 C61 1.3900 . ?
C60 H60 0.9300 . ?
C61 H61 0.9300 . ?
C62 C63 1.324(13) . ?
C62 N6 1.372(12) . ?
C62 H62 0.9300 . ?
C63 C64 1.367(13) . ?
C63 H63 0.9300 . ?
C64 C65 1.394(13) . ?
C65 C66 1.395(13) . ?
C65 H65 0.9300 . ?
C66 N6 1.347(13) . ?
C66 H66 0.9300 . ?
C67 N7 1.323(11) . ?
C67 C68 1.341(12) . ?
C67 H67 0.9300 . ?
C68 C69 1.444(13) . ?
C68 H68 0.9300 . ?
C69 C70 1.345(13) . ?
C69 C72 1.503(13) . ?
C70 C71 1.314(11) . ?
C70 H70 0.9300 . ?
C71 N7 1.330(10) . ?
C71 H71 0.9300 . ?
C72 C73 1.384(13) . ?
C72 C77 1.418(13) . ?
C73 C74 1.389(12) . ?
C73 H73 0.9300 . ?
C74 C75 1.393(14) . ?
C74 H74 0.9300 . ?
C75 C76 1.381(13) . ?
C75 C78 1.510(13) . ?
C76 C77 1.408(12) . ?
C76 H76 0.9300 . ?
C77 H77 0.9300 . ?
C78 C79 1.397(14) . ?
C78 C83 1.401(14) . ?
C79 C80 1.393(13) . ?
C79 H79 0.9300 . ?
C80 C81 1.397(14) . ?
C80 H80 0.9300 . ?
C81 C82 1.375(14) . ?
C81 C86 1.521(13) . ?
C82 C83 1.401(12) . ?
C82 H82 0.9300 . ?
C83 H83 0.9300 . ?
C84 N8 1.333(12) . ?
C84 C85 1.376(12) . ?
C84 H84 0.9300 . ?
C85 C86 1.310(14) . ?
C85 H85 0.9300 . ?
C86 C87 1.440(13) . ?
C87 C88 1.358(12) . ?
C87 H87 0.9300 . ?
C88 N8 1.264(12) . ?
C88 H88 0.9300 . ?
C89 N9 1.303(10) . ?
C89 C90 1.341(11) . ?
C89 H89 0.9300 . ?
C90 C91 1.314(11) . ?
C90 H90 0.9300 . ?
C91 C92 1.429(11) . ?
C91 C94 1.502(11) . ?
C92 C93 1.316(11) . ?
C92 H92 0.9300 . ?
C93 N9 1.289(10) . ?
C93 H93 0.9300 . ?
C94 C99 1.359(12) . ?
C94 C95 1.406(12) . ?
C95 C96 1.382(11) . ?
C95 H95 0.9300 . ?
C96 C97 1.392(12) . ?
C96 H96 0.9300 . ?
C97 C98 1.391(11) . ?
C97 C100 1.516(12) . ?
C98 C99 1.401(11) . ?
C98 H98 0.9300 . ?
C99 H99 0.9300 . ?
C100 C101 1.402(11) . ?
C100 C105 1.404(10) . ?
C101 C102 1.392(11) . ?
C101 H101 0.9300 . ?
C102 C103 1.397(12) . ?
C102 H102 0.9300 . ?
C103 C104 1.386(11) . ?
C103 C108 1.498(11) . ?
C104 C105 1.383(11) . ?
C104 H104 0.9300 . ?
C105 H105 0.9300 . ?
C106 C107 1.288(11) . ?
C106 N10 1.355(10) . ?
C106 H106 0.9300 . ?
C107 C108 1.350(11) . ?
C107 H107 0.9300 . ?
C108 C109 1.382(12) . ?
C109 C110 1.409(11) . ?
C109 H109 0.9300 . ?
C110 N10 1.297(10) . ?
C110 H110 0.9300 . ?
C111 N12 1.289(11) . ?
C111 C112 1.372(11) . ?
C111 H111 0.9300 . ?
C112 C113 1.349(11) . ?
C112 H112 0.9300 . ?
C113 C114 1.316(11) . ?
C113 C116 1.515(8) . ?
C114 C115 1.371(11) . ?
C114 H114 0.9300 . ?
C115 N12 1.349(11) . ?
C115 H115 0.9300 . ?
C116 C117 1.3900 . ?
C116 C121 1.3900 . ?
C117 C118 1.3900 . ?
C117 H117 0.9300 . ?
C118 C119 1.3900 . ?
C118 H118 0.9300 . ?
C119 C120 1.3900 . ?
C119 C122 1.499(10) . ?
C120 C121 1.3900 . ?
C120 H120 0.9300 . ?
C121 H121 0.9300 . ?
C122 C123 1.366(13) . ?
C122 C127 1.409(13) . ?
C123 C124 1.449(12) . ?
C123 H123 0.9300 . ?
C124 C125 1.353(12) . ?
C124 H124 0.9300 . ?
C125 C126 1.395(12) . ?
C125 C130 1.504(11) . ?
C126 C127 1.401(11) . ?
C126 H126 0.9300 . ?
C127 H127 0.9300 . ?
C128 C129 1.310(10) . ?
C128 N11 1.366(11) . ?
C128 H128 0.9300 . ?
C129 C130 1.352(11) . ?
C129 H129 0.9300 . ?
C130 C131 1.406(11) . ?
C131 C132 1.367(11) . ?
C131 H131 0.9300 . ?
C132 N11 1.335(11) . ?
C132 H132 0.9300 . ?
Cu1 N1 1.991(7) . ?
Cu1 N1 1.991(7) 2_765 ?
Cu1 S1 2.295(2) 2_765 ?
Cu1 S1 2.295(2) . ?
Cu1 W1 2.6980(17) . ?
Cu2 N3 2.042(8) 2_765 ?
Cu2 N3 2.042(8) . ?
Cu2 S2 2.286(2) . ?
Cu2 S2 2.286(2) 2_765 ?
Cu2 W1 2.6688(17) . ?
Cu3 N4 2.065(7) 3_465 ?
Cu3 N2 2.088(7) 3_564 ?
Cu3 S1 2.298(2) . ?
Cu3 S2 2.316(2) 2_765 ?
Cu3 W1 2.6901(9) . ?
Cu4 N5 2.160(8) . ?
Cu4 S3 2.293(2) . ?
Cu4 S4 2.299(2) . ?
Cu4 I1 2.5987(16) . ?
Cu4 W2 2.7129(12) . ?
Cu5 N8 2.105(7) 3_445 ?
Cu5 N7 2.123(7) . ?
Cu5 S4 2.301(2) . ?
Cu5 S5 2.305(2) . ?
Cu5 W2 2.6741(9) . ?
Cu6 N6 2.157(8) 3_454 ?
Cu6 S6 2.270(2) . ?
Cu6 S5 2.308(2) . ?
Cu6 I2 2.5486(15) . ?
Cu6 W2 2.7079(13) . ?
Cu7 N9 2.053(7) 2_665 ?
Cu7 N9 2.053(7) . ?
Cu7 S8 2.299(2) 2_665 ?
Cu7 S8 2.299(2) . ?
Cu7 W3 2.7014(16) . ?
Cu8 N10 2.038(7) 3_454 ?
Cu8 N11 2.077(8) 3 ?
Cu8 S7 2.298(2) . ?
Cu8 S8 2.306(2) 2_665 ?
Cu8 W3 2.6802(10) . ?
Cu9 N12 2.101(7) . ?
Cu9 N12 2.101(7) 2_665 ?
Cu9 S7 2.309(2) . ?
Cu9 S7 2.309(2) 2_665 ?
Cu9 W3 2.7196(16) . ?
N2 Cu3 2.088(7) 3_465 ?
N4 Cu3 2.065(7) 3_564 ?
N6 Cu6 2.157(8) 3 ?
N8 Cu5 2.105(7) 3_544 ?
N10 Cu8 2.038(7) 3 ?
N11 Cu8 2.077(8) 3_454 ?
S1 W1 2.214(2) . ?
S2 W1 2.235(2) . ?
S2 Cu3 2.316(2) 2_765 ?
S3 W2 2.172(2) . ?
S4 W2 2.2483(19) . ?
S5 W2 2.245(2) . ?
S6 W2 2.198(2) . ?
S7 W3 2.234(2) . ?
S8 W3 2.2299(19) . ?
S8 Cu8 2.306(2) 2_665 ?
W1 S1 2.214(2) 2_765 ?
W1 S2 2.235(2) 2_765 ?
W1 Cu3 2.6901(9) 2_765 ?
W3 S8 2.2299(19) 2_665 ?
W3 S7 2.234(2) 2_665 ?
W3 Cu8 2.6802(10) 2_665 ?

loop_
_geom_torsion_atom_site_label_1
_geom_torsion_atom_site_label_2
_geom_torsion_atom_site_label_3
_geom_torsion_atom_site_label_4
_geom_torsion
_geom_torsion_site_symmetry_1
_geom_torsion_site_symmetry_2
_geom_torsion_site_symmetry_3
_geom_torsion_site_symmetry_4
_geom_torsion_publ_flag
N1 C1 C2 C3 7.0(16) . . . . ?
C1 C2 C3 C4 -4.6(15) . . . . ?
C1 C2 C3 C6 174.3(9) . . . . ?
C2 C3 C4 C5 5.1(14) . . . . ?
C6 C3 C4 C5 -173.8(8) . . . . ?
C3 C4 C5 N1 -9.9(16) . . . . ?
C2 C3 C6 C11 -167.1(10) . . . . ?
C4 C3 C6 C11 11.8(15) . . . . ?
C2 C3 C6 C7 17.5(15) . . . . ?
C4 C3 C6 C7 -163.6(9) . . . . ?
C11 C6 C7 C8 0.9(14) . . . . ?
C3 C6 C7 C8 176.7(9) . . . . ?
C6 C7 C8 C9 1.1(15) . . . . ?
C7 C8 C9 C10 -4.2(15) . . . . ?
C7 C8 C9 C12 -177.4(9) . . . . ?
C8 C9 C10 C11 5.5(15) . . . . ?
C12 C9 C10 C11 178.4(9) . . . . ?
C7 C6 C11 C10 0.4(14) . . . . ?
C3 C6 C11 C10 -175.1(9) . . . . ?
C9 C10 C11 C6 -3.7(16) . . . . ?
C8 C9 C12 C13 22.7(15) . . . . ?
C10 C9 C12 C13 -150.0(11) . . . . ?
C8 C9 C12 C17 -156.4(10) . . . . ?
C10 C9 C12 C17 31.0(14) . . . . ?
C17 C12 C13 C14 3.8(15) . . . . ?
C9 C12 C13 C14 -175.2(9) . . . . ?
C12 C13 C14 C15 -2.7(15) . . . . ?
C13 C14 C15 C16 -0.9(14) . . . . ?
C13 C14 C15 C20 177.4(9) . . . . ?
C14 C15 C16 C17 2.9(15) . . . . ?
C20 C15 C16 C17 -175.4(9) . . . . ?
C13 C12 C17 C16 -1.4(15) . . . . ?
C9 C12 C17 C16 177.7(9) . . . . ?
C15 C16 C17 C12 -1.8(16) . . . . ?
N2 C18 C19 C20 1.1(17) . . . . ?
C18 C19 C20 C21 -4.5(16) . . . . ?
C18 C19 C20 C15 175.3(10) . . . . ?
C14 C15 C20 C21 155.2(10) . . . . ?
C16 C15 C20 C21 -26.5(15) . . . . ?
C14 C15 C20 C19 -24.5(15) . . . . ?
C16 C15 C20 C19 153.8(10) . . . . ?
C19 C20 C21 C22 9.0(14) . . . . ?
C15 C20 C21 C22 -170.8(9) . . . . ?
C20 C21 C22 N2 -11.3(15) . . . . ?
N3 C23 C24 C25 5.2(16) . . . . ?
C23 C24 C25 C26 0.7(15) . . . . ?
C23 C24 C25 C28 176.6(9) . . . . ?
C24 C25 C26 C27 -1.4(15) . . . . ?
C28 C25 C26 C27 -177.2(10) . . . . ?
C25 C26 C27 N3 -3.6(17) . . . . ?
C26 C25 C28 C29 169.6(10) . . . . ?
C24 C25 C28 C29 -6.0(16) . . . . ?
C26 C25 C28 C33 -18.3(15) . . . . ?
C24 C25 C28 C33 166.1(10) . . . . ?
C33 C28 C29 C30 2.0(15) . . . . ?
C25 C28 C29 C30 174.3(10) . . . . ?
C28 C29 C30 C31 -1.1(16) . . . . ?
C29 C30 C31 C32 -1.1(16) . . . . ?
C29 C30 C31 C34 -176.6(9) . . . . ?
C30 C31 C32 C33 2.3(16) . . . . ?
C34 C31 C32 C33 177.6(10) . . . . ?
C29 C28 C33 C32 -0.8(15) . . . . ?
C25 C28 C33 C32 -173.6(9) . . . . ?
C31 C32 C33 C28 -1.5(16) . . . . ?
C32 C31 C34 C35 -149.8(10) . . . . ?
C30 C31 C34 C35 25.4(14) . . . . ?
C32 C31 C34 C39 23.9(15) . . . . ?
C30 C31 C34 C39 -161.0(10) . . . . ?
C39 C34 C35 C36 -0.1(14) . . . . ?
C31 C34 C35 C36 173.5(9) . . . . ?
C34 C35 C36 C37 -0.5(15) . . . . ?
C35 C36 C37 C38 1.5(15) . . . . ?
C35 C36 C37 C42 179.3(9) . . . . ?
C36 C37 C38 C39 -1.9(16) . . . . ?
C42 C37 C38 C39 -179.7(10) . . . . ?
C37 C38 C39 C34 1.4(16) . . . . ?
C35 C34 C39 C38 -0.3(15) . . . . ?
C31 C34 C39 C38 -174.1(10) . . . . ?
N4 C40 C41 C42 2.6(15) . . . . ?
C40 C41 C42 C43 -4.3(14) . . . . ?
C40 C41 C42 C37 178.7(9) . . . . ?
C38 C37 C42 C43 159.5(10) . . . . ?
C36 C37 C42 C43 -18.2(16) . . . . ?
C38 C37 C42 C41 -23.7(15) . . . . ?
C36 C37 C42 C41 158.5(9) . . . . ?
C41 C42 C43 C44 5.0(15) . . . . ?
C37 C42 C43 C44 -178.1(10) . . . . ?
C42 C43 C44 N4 -4.1(16) . . . . ?
N5 C45 C46 C47 2.8(17) . . . . ?
C45 C46 C47 C48 1.2(15) . . . . ?
C45 C46 C47 C50 -179.2(9) . . . . ?
C46 C47 C48 C49 -3.4(17) . . . . ?
C50 C47 C48 C49 177.0(10) . . . . ?
C47 C48 C49 N5 1.6(17) . . . . ?
C48 C47 C50 C55 27.5(15) . . . . ?
C46 C47 C50 C55 -152.1(10) . . . . ?
C48 C47 C50 C51 -148.3(11) . . . . ?
C46 C47 C50 C51 32.1(13) . . . . ?
C55 C50 C51 C52 2.2(14) . . . . ?
C47 C50 C51 C52 178.3(9) . . . . ?
C50 C51 C52 C53 -0.5(15) . . . . ?
C51 C52 C53 C54 -1.1(13) . . . . ?
C51 C52 C53 C56 -179.3(8) . . . . ?
C52 C53 C54 C55 1.1(14) . . . . ?
C56 C53 C54 C55 179.2(9) . . . . ?
C51 C50 C55 C54 -2.2(15) . . . . ?
C47 C50 C55 C54 -178.2(9) . . . . ?
C53 C54 C55 C50 0.6(17) . . . . ?
C54 C53 C56 C57 142.7(8) . . . . ?
C52 C53 C56 C57 -39.4(9) . . . . ?
C54 C53 C56 C61 -33.4(10) . . . . ?
C52 C53 C56 C61 144.6(7) . . . . ?
C61 C56 C57 C58 0.0 . . . . ?
C53 C56 C57 C58 -175.9(6) . . . . ?
C56 C57 C58 C59 0.0 . . . . ?
C57 C58 C59 C60 0.0 . . . . ?
C57 C58 C59 C64 177.2(6) . . . . ?
C58 C59 C60 C61 0.0 . . . . ?
C64 C59 C60 C61 -177.1(6) . . . . ?
C59 C60 C61 C56 0.0 . . . . ?
C57 C56 C61 C60 0.0 . . . . ?
C53 C56 C61 C60 176.2(6) . . . . ?
N6 C62 C63 C64 -2.0(16) . . . . ?
C62 C63 C64 C65 5.7(15) . . . . ?
C62 C63 C64 C59 -176.8(8) . . . . ?
C58 C59 C64 C63 28.2(10) . . . . ?
C60 C59 C64 C63 -154.7(7) . . . . ?
C58 C59 C64 C65 -154.3(7) . . . . ?
C60 C59 C64 C65 22.8(10) . . . . ?
C63 C64 C65 C66 -4.0(13) . . . . ?
C59 C64 C65 C66 178.5(8) . . . . ?
C64 C65 C66 N6 -1.5(15) . . . . ?
N7 C67 C68 C69 -3.4(14) . . . . ?
C67 C68 C69 C70 0.5(13) . . . . ?
C67 C68 C69 C72 -173.5(9) . . . . ?
C68 C69 C70 C71 0.9(14) . . . . ?
C72 C69 C70 C71 174.4(9) . . . . ?
C69 C70 C71 N7 0.6(14) . . . . ?
C70 C69 C72 C73 146.9(10) . . . . ?
C68 C69 C72 C73 -39.8(14) . . . . ?
C70 C69 C72 C77 -27.4(15) . . . . ?
C68 C69 C72 C77 145.9(9) . . . . ?
C77 C72 C73 C74 -3.5(14) . . . . ?
C69 C72 C73 C74 -177.6(9) . . . . ?
C72 C73 C74 C75 0.4(13) . . . . ?
C73 C74 C75 C76 5.6(14) . . . . ?
C73 C74 C75 C78 176.2(9) . . . . ?
C74 C75 C76 C77 -8.3(14) . . . . ?
C78 C75 C76 C77 -178.9(9) . . . . ?
C75 C76 C77 C72 5.3(13) . . . . ?
C73 C72 C77 C76 0.7(14) . . . . ?
C69 C72 C77 C76 175.1(8) . . . . ?
C76 C75 C78 C79 151.3(11) . . . . ?
C74 C75 C78 C79 -19.2(16) . . . . ?
C76 C75 C78 C83 -35.9(15) . . . . ?
C74 C75 C78 C83 153.5(10) . . . . ?
C83 C78 C79 C80 1.1(16) . . . . ?
C75 C78 C79 C80 173.5(10) . . . . ?
C78 C79 C80 C81 -0.8(16) . . . . ?
C79 C80 C81 C82 -0.2(17) . . . . ?
C79 C80 C81 C86 178.8(10) . . . . ?
C80 C81 C82 C83 1.0(17) . . . . ?
C86 C81 C82 C83 -178.0(9) . . . . ?
C81 C82 C83 C78 -0.7(16) . . . . ?
C79 C78 C83 C82 -0.3(17) . . . . ?
C75 C78 C83 C82 -173.3(9) . . . . ?
N8 C84 C85 C86 2.0(15) . . . . ?
C84 C85 C86 C87 -2.7(16) . . . . ?
C84 C85 C86 C81 179.7(9) . . . . ?
C82 C81 C86 C85 15.5(17) . . . . ?
C80 C81 C86 C85 -163.4(11) . . . . ?
C82 C81 C86 C87 -162.0(10) . . . . ?
C80 C81 C86 C87 19.0(16) . . . . ?
C85 C86 C87 C88 0.1(15) . . . . ?
C81 C86 C87 C88 177.8(9) . . . . ?
C86 C87 C88 N8 3.5(15) . . . . ?
N9 C89 C90 C91 3.7(15) . . . . ?
C89 C90 C91 C92 -8.7(14) . . . . ?
C89 C90 C91 C94 170.1(9) . . . . ?
C90 C91 C92 C93 9.0(14) . . . . ?
C94 C91 C92 C93 -169.9(9) . . . . ?
C91 C92 C93 N9 -4.1(15) . . . . ?
C90 C91 C94 C99 135.7(11) . . . . ?
C92 C91 C94 C99 -45.6(14) . . . . ?
C90 C91 C94 C95 -42.3(14) . . . . ?
C92 C91 C94 C95 136.4(10) . . . . ?
C99 C94 C95 C96 -2.0(14) . . . . ?
C91 C94 C95 C96 176.1(8) . . . . ?
C94 C95 C96 C97 0.6(13) . . . . ?
C95 C96 C97 C98 0.4(13) . . . . ?
C95 C96 C97 C100 176.1(8) . . . . ?
C96 C97 C98 C99 0.0(12) . . . . ?
C100 C97 C98 C99 -175.6(7) . . . . ?
C95 C94 C99 C98 2.4(14) . . . . ?
C91 C94 C99 C98 -175.5(8) . . . . ?
C97 C98 C99 C94 -1.4(12) . . . . ?
C98 C97 C100 C101 22.5(13) . . . . ?
C96 C97 C100 C101 -153.1(8) . . . . ?
C98 C97 C100 C105 -146.7(8) . . . . ?
C96 C97 C100 C105 37.7(11) . . . . ?
C105 C100 C101 C102 -2.3(13) . . . . ?
C97 C100 C101 C102 -171.6(8) . . . . ?
C100 C101 C102 C103 0.8(14) . . . . ?
C101 C102 C103 C104 0.4(15) . . . . ?
C101 C102 C103 C108 179.8(9) . . . . ?
C102 C103 C104 C105 0.1(15) . . . . ?
C108 C103 C104 C105 -179.4(9) . . . . ?
C103 C104 C105 C100 -1.7(14) . . . . ?
C101 C100 C105 C104 2.8(13) . . . . ?
C97 C100 C105 C104 172.5(8) . . . . ?
N10 C106 C107 C108 11.5(15) . . . . ?
C106 C107 C108 C109 -2.6(14) . . . . ?
C106 C107 C108 C103 177.0(9) . . . . ?
C104 C103 C108 C107 159.2(10) . . . . ?
C102 C103 C108 C107 -20.3(16) . . . . ?
C104 C103 C108 C109 -21.3(14) . . . . ?
C102 C103 C108 C109 159.3(9) . . . . ?
C107 C108 C109 C110 -3.2(13) . . . . ?
C103 C108 C109 C110 177.2(9) . . . . ?
C108 C109 C110 N10 0.8(14) . . . . ?
N12 C111 C112 C113 -9.6(14) . . . . ?
C111 C112 C113 C114 4.8(14) . . . . ?
C111 C112 C113 C116 -175.2(8) . . . . ?
C112 C113 C114 C115 0.3(14) . . . . ?
C116 C113 C114 C115 -179.6(8) . . . . ?
C113 C114 C115 N12 -1.0(15) . . . . ?
C114 C113 C116 C117 -147.7(8) . . . . ?
C112 C113 C116 C117 32.4(11) . . . . ?
C114 C113 C116 C121 29.5(11) . . . . ?
C112 C113 C116 C121 -150.4(8) . . . . ?
C121 C116 C117 C118 0.0 . . . . ?
C113 C116 C117 C118 177.2(6) . . . . ?
C116 C117 C118 C119 0.0 . . . . ?
C117 C118 C119 C120 0.0 . . . . ?
C117 C118 C119 C122 -175.6(7) . . . . ?
C118 C119 C120 C121 0.0 . . . . ?
C122 C119 C120 C121 175.6(7) . . . . ?
C119 C120 C121 C116 0.0 . . . . ?
C117 C116 C121 C120 0.0 . . . . ?
C113 C116 C121 C120 -177.1(6) . . . . ?
C120 C119 C122 C123 148.9(9) . . . . ?
C118 C119 C122 C123 -35.5(13) . . . . ?
C120 C119 C122 C127 -29.1(12) . . . . ?
C118 C119 C122 C127 146.5(8) . . . . ?
C127 C122 C123 C124 0.9(17) . . . . ?
C119 C122 C123 C124 -177.1(10) . . . . ?
C122 C123 C124 C125 -1.5(17) . . . . ?
C123 C124 C125 C126 3.5(16) . . . . ?
C123 C124 C125 C130 179.4(9) . . . . ?
C124 C125 C126 C127 -5.3(16) . . . . ?
C130 C125 C126 C127 179.1(10) . . . . ?
C125 C126 C127 C122 4.8(17) . . . . ?
C123 C122 C127 C126 -2.5(16) . . . . ?
C119 C122 C127 C126 175.7(9) . . . . ?
N11 C128 C129 C130 4.6(15) . . . . ?
C128 C129 C130 C131 -1.4(14) . . . . ?
C128 C129 C130 C125 177.8(9) . . . . ?
C124 C125 C130 C129 34.8(14) . . . . ?
C126 C125 C130 C129 -149.5(10) . . . . ?
C124 C125 C130 C131 -146.0(10) . . . . ?
C126 C125 C130 C131 29.6(15) . . . . ?
C129 C130 C131 C132 -0.8(14) . . . . ?
C125 C130 C131 C132 180.0(9) . . . . ?
C130 C131 C132 N11 0.1(14) . . . . ?
C4 C5 N1 C1 11.3(15) . . . . ?
C4 C5 N1 Cu1 172.1(8) . . . . ?
C2 C1 N1 C5 -9.6(14) . . . . ?
C2 C1 N1 Cu1 -170.1(8) . . . . ?
N1 Cu1 N1 C5 83.9(8) 2_765 . . . ?
S1 Cu1 N1 C5 -152.3(7) 2_765 . . . ?
S1 Cu1 N1 C5 -39.7(8) . . . . ?
W1 Cu1 N1 C5 -96.1(8) . . . . ?
N1 Cu1 N1 C1 -117.7(8) 2_765 . . . ?
S1 Cu1 N1 C1 6.0(8) 2_765 . . . ?
S1 Cu1 N1 C1 118.6(7) . . . . ?
W1 Cu1 N1 C1 62.3(8) . . . . ?
C19 C18 N2 C22 -2.7(16) . . . . ?
C19 C18 N2 Cu3 -170.2(8) . . . 3_465 ?
C21 C22 N2 C18 7.7(15) . . . . ?
C21 C22 N2 Cu3 176.4(8) . . . 3_465 ?
C24 C23 N3 C27 -9.5(14) . . . . ?
C24 C23 N3 Cu2 169.8(8) . . . . ?
C26 C27 N3 C23 8.9(16) . . . . ?
C26 C27 N3 Cu2 -170.5(9) . . . . ?
N3 Cu2 N3 C23 98.6(8) 2_765 . . . ?
S2 Cu2 N3 C23 -140.7(7) . . . . ?
S2 Cu2 N3 C23 -24.9(9) 2_765 . . . ?
W1 Cu2 N3 C23 -81.4(8) . . . . ?
N3 Cu2 N3 C27 -82.1(8) 2_765 . . . ?
S2 Cu2 N3 C27 38.5(9) . . . . ?
S2 Cu2 N3 C27 154.3(8) 2_765 . . . ?
W1 Cu2 N3 C27 97.9(8) . . . . ?
C43 C44 N4 C40 2.0(14) . . . . ?
C43 C44 N4 Cu3 167.4(8) . . . 3_564 ?
C41 C40 N4 C44 -1.3(14) . . . . ?
C41 C40 N4 Cu3 -166.1(7) . . . 3_564 ?
C46 C45 N5 C49 -4.9(16) . . . . ?
C46 C45 N5 Cu4 -177.5(8) . . . . ?
C48 C49 N5 C45 2.8(15) . . . . ?
C48 C49 N5 Cu4 175.9(8) . . . . ?
S3 Cu4 N5 C45 140.4(8) . . . . ?
S4 Cu4 N5 C45 -110.9(8) . . . . ?
I1 Cu4 N5 C45 11.1(9) . . . . ?
W2 Cu4 N5 C45 -168.5(8) . . . . ?
S3 Cu4 N5 C49 -32.6(7) . . . . ?
S4 Cu4 N5 C49 76.2(7) . . . . ?
I1 Cu4 N5 C49 -161.8(7) . . . . ?
W2 Cu4 N5 C49 18.5(8) . . . . ?
C65 C66 N6 C62 4.9(14) . . . . ?
C65 C66 N6 Cu6 -172.4(7) . . . 3 ?
C63 C62 N6 C66 -3.2(14) . . . . ?
C63 C62 N6 Cu6 174.1(8) . . . 3 ?
C68 C67 N7 C71 4.7(14) . . . . ?
C68 C67 N7 Cu5 -170.5(7) . . . . ?
C70 C71 N7 C67 -3.3(13) . . . . ?
C70 C71 N7 Cu5 172.6(7) . . . . ?
N8 Cu5 N7 C67 -4.1(9) 3_445 . . . ?
S4 Cu5 N7 C67 116.1(8) . . . . ?
S5 Cu5 N7 C67 -129.5(8) . . . . ?
W2 Cu5 N7 C67 172.1(7) . . . . ?
N8 Cu5 N7 C71 -179.4(6) 3_445 . . . ?
S4 Cu5 N7 C71 -59.3(7) . . . . ?
S5 Cu5 N7 C71 55.1(7) . . . . ?
W2 Cu5 N7 C71 -3.3(7) . . . . ?
C87 C88 N8 C84 -4.4(16) . . . . ?
C87 C88 N8 Cu5 178.9(8) . . . 3_544 ?
C85 C84 N8 C88 1.7(14) . . . . ?
C85 C84 N8 Cu5 178.5(7) . . . 3_544 ?
C92 C93 N9 C89 -1.8(13) . . . . ?
C92 C93 N9 Cu7 171.3(7) . . . . ?
C90 C89 N9 C93 2.2(13) . . . . ?
C90 C89 N9 Cu7 -171.0(7) . . . . ?
N9 Cu7 N9 C93 106.7(8) 2_665 . . . ?
S8 Cu7 N9 C93 -19.0(8) 2_665 . . . ?
S8 Cu7 N9 C93 -133.2(7) . . . . ?
W3 Cu7 N9 C93 -73.3(8) . . . . ?
N9 Cu7 N9 C89 -80.6(7) 2_665 . . . ?
S8 Cu7 N9 C89 153.7(6) 2_665 . . . ?
S8 Cu7 N9 C89 39.5(7) . . . . ?
W3 Cu7 N9 C89 99.4(7) . . . . ?
C109 C110 N10 C106 6.7(13) . . . . ?
C109 C110 N10 Cu8 -170.1(7) . . . 3 ?
C107 C106 N10 C110 -12.9(13) . . . . ?
C107 C106 N10 Cu8 163.9(7) . . . 3 ?
C131 C132 N11 C128 2.6(13) . . . . ?
C131 C132 N11 Cu8 -172.8(7) . . . 3_454 ?
C129 C128 N11 C132 -5.1(13) . . . . ?
C129 C128 N11 Cu8 170.2(7) . . . 3_454 ?
C112 C111 N12 C115 8.2(13) . . . . ?
C112 C111 N12 Cu9 176.9(6) . . . . ?
C114 C115 N12 C111 -3.4(14) . . . . ?
C114 C115 N12 Cu9 -172.9(8) . . . . ?
N12 Cu9 N12 C111 68.7(7) 2_665 . . . ?
S7 Cu9 N12 C111 -56.5(8) . . . . ?
S7 Cu9 N12 C111 -169.7(7) 2_665 . . . ?
W3 Cu9 N12 C111 -111.3(7) . . . . ?
N12 Cu9 N12 C115 -122.9(7) 2_665 . . . ?
S7 Cu9 N12 C115 111.9(6) . . . . ?
S7 Cu9 N12 C115 -1.3(7) 2_665 . . . ?
W3 Cu9 N12 C115 57.1(7) . . . . ?
N1 Cu1 S1 W1 -115.9(2) . . . . ?
N1 Cu1 S1 W1 116.0(2) 2_765 . . . ?
S1 Cu1 S1 W1 0.0 2_765 . . . ?
N1 Cu1 S1 Cu3 -52.6(3) . . . . ?
N1 Cu1 S1 Cu3 179.3(2) 2_765 . . . ?
S1 Cu1 S1 Cu3 63.25(8) 2_765 . . . ?
W1 Cu1 S1 Cu3 63.25(8) . . . . ?
N4 Cu3 S1 W1 119.8(2) 3_465 . . . ?
N2 Cu3 S1 W1 -124.7(2) 3_564 . . . ?
S2 Cu3 S1 W1 0.74(9) 2_765 . . . ?
N4 Cu3 S1 Cu1 56.3(2) 3_465 . . . ?
N2 Cu3 S1 Cu1 171.9(2) 3_564 . . . ?
S2 Cu3 S1 Cu1 -62.70(12) 2_765 . . . ?
W1 Cu3 S1 Cu1 -63.44(7) . . . . ?
N3 Cu2 S2 W1 -119.9(3) 2_765 . . . ?
N3 Cu2 S2 W1 116.5(3) . . . . ?
S2 Cu2 S2 W1 0.0 2_765 . . . ?
N3 Cu2 S2 Cu3 -57.1(3) 2_765 . . 2_765 ?
N3 Cu2 S2 Cu3 179.4(3) . . . 2_765 ?
S2 Cu2 S2 Cu3 62.86(8) 2_765 . . 2_765 ?
W1 Cu2 S2 Cu3 62.86(8) . . . 2_765 ?
N5 Cu4 S3 W2 112.0(2) . . . . ?
S4 Cu4 S3 W2 -5.21(9) . . . . ?
I1 Cu4 S3 W2 -135.19(7) . . . . ?
N5 Cu4 S4 W2 -101.7(3) . . . . ?
S3 Cu4 S4 W2 5.07(9) . . . . ?
I1 Cu4 S4 W2 142.13(6) . . . . ?
N5 Cu4 S4 Cu5 -161.2(3) . . . . ?
S3 Cu4 S4 Cu5 -54.37(13) . . . . ?
I1 Cu4 S4 Cu5 82.68(10) . . . . ?
W2 Cu4 S4 Cu5 -59.45(8) . . . . ?
N8 Cu5 S4 W2 -127.0(2) 3_445 . . . ?
N7 Cu5 S4 W2 116.6(2) . . . . ?
S5 Cu5 S4 W2 -1.02(8) . . . . ?
N8 Cu5 S4 Cu4 -66.9(3) 3_445 . . . ?
N7 Cu5 S4 Cu4 176.7(2) . . . . ?
S5 Cu5 S4 Cu4 59.10(12) . . . . ?
W2 Cu5 S4 Cu4 60.12(8) . . . . ?
N8 Cu5 S5 W2 125.8(3) 3_445 . . . ?
N7 Cu5 S5 W2 -113.1(2) . . . . ?
S4 Cu5 S5 W2 1.02(8) . . . . ?
N8 Cu5 S5 Cu6 -173.2(3) 3_445 . . . ?
N7 Cu5 S5 Cu6 -52.2(2) . . . . ?
S4 Cu5 S5 Cu6 61.98(11) . . . . ?
W2 Cu5 S5 Cu6 60.96(7) . . . . ?
N6 Cu6 S5 W2 -101.4(2) 3_454 . . . ?
S6 Cu6 S5 W2 5.72(8) . . . . ?
I2 Cu6 S5 W2 139.04(6) . . . . ?
N6 Cu6 S5 Cu5 -161.8(2) 3_454 . . . ?
S6 Cu6 S5 Cu5 -54.67(12) . . . . ?
I2 Cu6 S5 Cu5 78.65(10) . . . . ?
W2 Cu6 S5 Cu5 -60.39(7) . . . . ?
N6 Cu6 S6 W2 103.5(2) 3_454 . . . ?
S5 Cu6 S6 W2 -5.79(8) . . . . ?
I2 Cu6 S6 W2 -139.32(7) . . . . ?
N10 Cu8 S7 W3 114.3(2) 3_454 . . . ?
N11 Cu8 S7 W3 -126.4(2) 3 . . . ?
S8 Cu8 S7 W3 0.08(9) 2_665 . . . ?
N10 Cu8 S7 Cu9 50.8(2) 3_454 . . . ?
N11 Cu8 S7 Cu9 170.1(2) 3 . . . ?
S8 Cu8 S7 Cu9 -63.39(12) 2_665 . . . ?
W3 Cu8 S7 Cu9 -63.47(7) . . . . ?
N12 Cu9 S7 W3 -119.2(2) . . . . ?
N12 Cu9 S7 W3 114.6(2) 2_665 . . . ?
S7 Cu9 S7 W3 0.0 2_665 . . . ?
N12 Cu9 S7 Cu8 -56.3(2) . . . . ?
N12 Cu9 S7 Cu8 177.4(2) 2_665 . . . ?
S7 Cu9 S7 Cu8 62.86(7) 2_665 . . . ?
W3 Cu9 S7 Cu8 62.86(7) . . . . ?
N9 Cu7 S8 W3 -121.5(2) 2_665 . . . ?
N9 Cu7 S8 W3 114.6(2) . . . . ?
S8 Cu7 S8 W3 0.0 2_665 . . . ?
N9 Cu7 S8 Cu8 -58.8(2) 2_665 . . 2_665 ?
N9 Cu7 S8 Cu8 177.4(2) . . . 2_665 ?
S8 Cu7 S8 Cu8 62.72(7) 2_665 . . 2_665 ?
W3 Cu7 S8 Cu8 62.72(7) . . . 2_665 ?
Cu1 S1 W1 S1 0.0 . . . 2_765 ?
Cu3 S1 W1 S1 -120.48(7) . . . 2_765 ?
Cu1 S1 W1 S2 119.69(7) . . . 2_765 ?
Cu3 S1 W1 S2 -0.79(10) . . . 2_765 ?
Cu1 S1 W1 S2 -120.30(7) . . . . ?
Cu3 S1 W1 S2 119.22(7) . . . . ?
Cu1 S1 W1 Cu2 180.0 . . . . ?
Cu3 S1 W1 Cu2 59.52(7) . . . . ?
Cu1 S1 W1 Cu3 -60.05(7) . . . 2_765 ?
Cu3 S1 W1 Cu3 179.47(5) . . . 2_765 ?
Cu1 S1 W1 Cu3 120.48(7) . . . . ?
Cu3 S1 W1 Cu1 -120.48(7) . . . . ?
Cu2 S2 W1 S1 119.77(7) . . . 2_765 ?
Cu3 S2 W1 S1 0.79(10) 2_765 . . 2_765 ?
Cu2 S2 W1 S1 -120.38(7) . . . . ?
Cu3 S2 W1 S1 120.64(7) 2_765 . . . ?
Cu2 S2 W1 S2 0.0 . . . 2_765 ?
Cu3 S2 W1 S2 -118.98(7) 2_765 . . 2_765 ?
Cu3 S2 W1 Cu2 -118.98(7) 2_765 . . . ?
Cu2 S2 W1 Cu3 118.98(7) . . . 2_765 ?
Cu2 S2 W1 Cu3 -60.48(7) . . . . ?
Cu3 S2 W1 Cu3 -179.47(5) 2_765 . . . ?
Cu2 S2 W1 Cu1 180.0 . . . . ?
Cu3 S2 W1 Cu1 61.02(7) 2_765 . . . ?
N3 Cu2 W1 S1 -4.3(3) 2_765 . . 2_765 ?
N3 Cu2 W1 S1 175.7(3) . . . 2_765 ?
S2 Cu2 W1 S1 -90.70(9) . . . 2_765 ?
S2 Cu2 W1 S1 89.30(9) 2_765 . . 2_765 ?
N3 Cu2 W1 S1 175.7(3) 2_765 . . . ?
N3 Cu2 W1 S1 -4.3(3) . . . . ?
S2 Cu2 W1 S1 89.30(9) . . . . ?
S2 Cu2 W1 S1 -90.70(9) 2_765 . . . ?
N3 Cu2 W1 S2 -93.6(3) 2_765 . . 2_765 ?
N3 Cu2 W1 S2 86.4(3) . . . 2_765 ?
S2 Cu2 W1 S2 180.0 . . . 2_765 ?
N3 Cu2 W1 S2 86.4(3) 2_765 . . . ?
N3 Cu2 W1 S2 -93.6(3) . . . . ?
S2 Cu2 W1 S2 180.0 2_765 . . . ?
N3 Cu2 W1 Cu3 40.5(2) 2_765 . . 2_765 ?
N3 Cu2 W1 Cu3 -139.5(2) . . . 2_765 ?
S2 Cu2 W1 Cu3 -45.89(6) . . . 2_765 ?
S2 Cu2 W1 Cu3 134.11(6) 2_765 . . 2_765 ?
N3 Cu2 W1 Cu3 -139.5(2) 2_765 . . . ?
N3 Cu2 W1 Cu3 40.5(2) . . . . ?
S2 Cu2 W1 Cu3 134.11(6) . . . . ?
S2 Cu2 W1 Cu3 -45.89(6) 2_765 . . . ?
N4 Cu3 W1 S1 -5.6(3) 3_465 . . 2_765 ?
N2 Cu3 W1 S1 173.2(3) 3_564 . . 2_765 ?
S1 Cu3 W1 S1 89.63(14) . . . 2_765 ?
S2 Cu3 W1 S1 -89.46(10) 2_765 . . 2_765 ?
N4 Cu3 W1 S1 -95.2(3) 3_465 . . . ?
N2 Cu3 W1 S1 83.6(3) 3_564 . . . ?
S2 Cu3 W1 S1 -179.09(11) 2_765 . . . ?
N4 Cu3 W1 S2 83.9(3) 3_465 . . 2_765 ?
N2 Cu3 W1 S2 -97.3(3) 3_564 . . 2_765 ?
S1 Cu3 W1 S2 179.09(11) . . . 2_765 ?
N4 Cu3 W1 S2 174.7(3) 3_465 . . . ?
N2 Cu3 W1 S2 -6.5(3) 3_564 . . . ?
S1 Cu3 W1 S2 -90.07(10) . . . . ?
S2 Cu3 W1 S2 90.83(14) 2_765 . . . ?
N4 Cu3 W1 Cu2 129.4(3) 3_465 . . . ?
N2 Cu3 W1 Cu2 -51.8(3) 3_564 . . . ?
S1 Cu3 W1 Cu2 -135.34(7) . . . . ?
S2 Cu3 W1 Cu2 45.57(7) 2_765 . . . ?
N4 Cu3 W1 Cu1 -50.6(3) 3_465 . . . ?
N2 Cu3 W1 Cu1 128.2(3) 3_564 . . . ?
S1 Cu3 W1 Cu1 44.66(7) . . . . ?
S2 Cu3 W1 Cu1 -134.43(7) 2_765 . . . ?
N1 Cu1 W1 S1 -89.9(2) . . . 2_765 ?
N1 Cu1 W1 S1 90.1(2) 2_765 . . 2_765 ?
S1 Cu1 W1 S1 180.0 . . . 2_765 ?
N1 Cu1 W1 S1 90.1(2) . . . . ?
N1 Cu1 W1 S1 -89.9(2) 2_765 . . . ?
S1 Cu1 W1 S1 180.0 2_765 . . . ?
N1 Cu1 W1 S2 -0.6(2) . . . 2_765 ?
N1 Cu1 W1 S2 179.4(2) 2_765 . . 2_765 ?
S1 Cu1 W1 S2 89.30(9) 2_765 . . 2_765 ?
S1 Cu1 W1 S2 -90.70(9) . . . 2_765 ?
N1 Cu1 W1 S2 179.4(2) . . . . ?
N1 Cu1 W1 S2 -0.6(2) 2_765 . . . ?
S1 Cu1 W1 S2 -90.70(9) 2_765 . . . ?
S1 Cu1 W1 S2 89.30(9) . . . . ?
N1 Cu1 W1 Cu3 -134.7(2) . . . 2_765 ?
N1 Cu1 W1 Cu3 45.3(2) 2_765 . . 2_765 ?
S1 Cu1 W1 Cu3 -44.81(6) 2_765 . . 2_765 ?
S1 Cu1 W1 Cu3 135.19(6) . . . 2_765 ?
N1 Cu1 W1 Cu3 45.3(2) . . . . ?
N1 Cu1 W1 Cu3 -134.7(2) 2_765 . . . ?
S1 Cu1 W1 Cu3 135.19(6) 2_765 . . . ?
S1 Cu1 W1 Cu3 -44.81(6) . . . . ?
Cu4 S3 W2 S6 -114.89(9) . . . . ?
Cu4 S3 W2 S5 125.26(7) . . . . ?
Cu4 S3 W2 S4 5.48(9) . . . . ?
Cu4 S3 W2 Cu5 65.21(8) . . . . ?
Cu4 S3 W2 Cu6 -175.31(5) . . . . ?
Cu6 S6 W2 S3 -114.16(8) . . . . ?
Cu6 S6 W2 S5 6.09(9) . . . . ?
Cu6 S6 W2 S4 125.53(8) . . . . ?
Cu6 S6 W2 Cu5 65.74(9) . . . . ?
Cu6 S6 W2 Cu4 -175.50(5) . . . . ?
Cu5 S5 W2 S3 -120.01(8) . . . . ?
Cu6 S5 W2 S3 116.36(9) . . . . ?
Cu5 S5 W2 S6 117.59(8) . . . . ?
Cu6 S5 W2 S6 -6.04(9) . . . . ?
Cu5 S5 W2 S4 -1.06(8) . . . . ?
Cu6 S5 W2 S4 -124.70(7) . . . . ?
Cu6 S5 W2 Cu5 -123.63(7) . . . . ?
Cu5 S5 W2 Cu6 123.63(7) . . . . ?
Cu5 S5 W2 Cu4 -60.68(7) . . . . ?
Cu6 S5 W2 Cu4 175.69(5) . . . . ?
Cu4 S4 W2 S3 -5.51(9) . . . . ?
Cu5 S4 W2 S3 120.16(8) . . . . ?
Cu4 S4 W2 S6 117.08(8) . . . . ?
Cu5 S4 W2 S6 -117.25(8) . . . . ?
Cu4 S4 W2 S5 -124.61(7) . . . . ?
Cu5 S4 W2 S5 1.07(8) . . . . ?
Cu4 S4 W2 Cu5 -125.68(8) . . . . ?
Cu4 S4 W2 Cu6 175.36(5) . . . . ?
Cu5 S4 W2 Cu6 -58.97(8) . . . . ?
Cu5 S4 W2 Cu4 125.68(8) . . . . ?
N8 Cu5 W2 S3 -1.3(3) 3_445 . . . ?
N7 Cu5 W2 S3 -176.3(3) . . . . ?
S4 Cu5 W2 S3 -89.16(10) . . . . ?
S5 Cu5 W2 S3 89.62(10) . . . . ?
N8 Cu5 W2 S6 178.9(3) 3_445 . . . ?
N7 Cu5 W2 S6 3.8(3) . . . . ?
S4 Cu5 W2 S6 90.95(10) . . . . ?
S5 Cu5 W2 S6 -90.27(10) . . . . ?
N8 Cu5 W2 S5 -90.9(3) 3_445 . . . ?
N7 Cu5 W2 S5 94.1(3) . . . . ?
S4 Cu5 W2 S5 -178.78(10) . . . . ?
N8 Cu5 W2 S4 87.9(3) 3_445 . . . ?
N7 Cu5 W2 S4 -87.1(3) . . . . ?
S5 Cu5 W2 S4 178.78(10) . . . . ?
N8 Cu5 W2 Cu6 -133.6(3) 3_445 . . . ?
N7 Cu5 W2 Cu6 51.3(3) . . . . ?
S4 Cu5 W2 Cu6 138.46(7) . . . . ?
S5 Cu5 W2 Cu6 -42.76(7) . . . . ?
N8 Cu5 W2 Cu4 46.6(3) 3_445 . . . ?
N7 Cu5 W2 Cu4 -128.4(3) . . . . ?
S4 Cu5 W2 Cu4 -41.31(7) . . . . ?
S5 Cu5 W2 Cu4 137.47(7) . . . . ?
N6 Cu6 W2 S3 4.2(2) 3_454 . . . ?
S6 Cu6 W2 S3 95.73(11) . . . . ?
S5 Cu6 W2 S3 -91.38(10) . . . . ?
I2 Cu6 W2 S3 -178.86(10) . . . . ?
N6 Cu6 W2 S6 -91.5(2) 3_454 . . . ?
S5 Cu6 W2 S6 172.89(10) . . . . ?
I2 Cu6 W2 S6 85.41(11) . . . . ?
N6 Cu6 W2 S5 95.6(2) 3_454 . . . ?
S6 Cu6 W2 S5 -172.89(10) . . . . ?
I2 Cu6 W2 S5 -87.48(10) . . . . ?
N6 Cu6 W2 S4 -176.8(2) 3_454 . . . ?
S6 Cu6 W2 S4 -85.24(11) . . . . ?
S5 Cu6 W2 S4 87.65(9) . . . . ?
I2 Cu6 W2 S4 0.17(12) . . . . ?
N6 Cu6 W2 Cu5 138.7(2) 3_454 . . . ?
S6 Cu6 W2 Cu5 -129.81(8) . . . . ?
S5 Cu6 W2 Cu5 43.09(6) . . . . ?
I2 Cu6 W2 Cu5 -44.40(8) . . . . ?
N5 Cu4 W2 S3 -83.5(3) . . . . ?
S4 Cu4 W2 S3 173.59(11) . . . . ?
I1 Cu4 W2 S3 97.17(11) . . . . ?
N5 Cu4 W2 S6 12.3(3) . . . . ?
S3 Cu4 W2 S6 95.79(12) . . . . ?
S4 Cu4 W2 S6 -90.61(11) . . . . ?
I1 Cu4 W2 S6 -167.04(10) . . . . ?
N5 Cu4 W2 S5 -169.6(3) . . . . ?
S3 Cu4 W2 S5 -86.15(10) . . . . ?
S4 Cu4 W2 S5 87.44(9) . . . . ?
I1 Cu4 W2 S5 11.01(11) . . . . ?
N5 Cu4 W2 S4 102.9(3) . . . . ?
S3 Cu4 W2 S4 -173.59(11) . . . . ?
I1 Cu4 W2 S4 -76.42(10) . . . . ?
N5 Cu4 W2 Cu5 144.7(3) . . . . ?
S3 Cu4 W2 Cu5 -131.86(9) . . . . ?
S4 Cu4 W2 Cu5 41.73(7) . . . . ?
I1 Cu4 W2 Cu5 -34.69(8) . . . . ?
Cu7 S8 W3 S8 0.0 . . . 2_665 ?
Cu8 S8 W3 S8 -119.90(7) 2_665 . . 2_665 ?
Cu7 S8 W3 S7 119.99(7) . . . 2_665 ?
Cu8 S8 W3 S7 0.09(9) 2_665 . . 2_665 ?
Cu7 S8 W3 S7 -120.33(7) . . . . ?
Cu8 S8 W3 S7 119.78(7) 2_665 . . . ?
Cu7 S8 W3 Cu8 -60.24(7) . . . . ?
Cu8 S8 W3 Cu8 179.86(5) 2_665 . . . ?
Cu7 S8 W3 Cu8 119.90(7) . . . 2_665 ?
Cu8 S8 W3 Cu7 -119.90(7) 2_665 . . . ?
Cu7 S8 W3 Cu9 180.0 . . . . ?
Cu8 S8 W3 Cu9 60.10(7) 2_665 . . . ?
Cu8 S7 W3 S8 119.75(7) . . . . ?
Cu9 S7 W3 S8 -120.25(7) . . . . ?
Cu8 S7 W3 S8 -0.09(9) . . . 2_665 ?
Cu9 S7 W3 S8 119.91(7) . . . 2_665 ?
Cu8 S7 W3 S7 -120.00(7) . . . 2_665 ?
Cu9 S7 W3 S7 0.0 . . . 2_665 ?
Cu9 S7 W3 Cu8 120.00(7) . . . . ?
Cu8 S7 W3 Cu8 -179.86(5) . . . 2_665 ?
Cu9 S7 W3 Cu8 -59.87(8) . . . 2_665 ?
Cu8 S7 W3 Cu7 60.00(7) . . . . ?
Cu9 S7 W3 Cu7 180.0 . . . . ?
Cu8 S7 W3 Cu9 -120.00(7) . . . . ?
N10 Cu8 W3 S8 172.9(3) 3_454 . . . ?
N11 Cu8 W3 S8 -10.4(3) 3 . . . ?
S7 Cu8 W3 S8 -90.13(10) . . . . ?
S8 Cu8 W3 S8 89.97(13) 2_665 . . . ?
N10 Cu8 W3 S8 82.9(3) 3_454 . . 2_665 ?
N11 Cu8 W3 S8 -100.3(3) 3 . . 2_665 ?
S7 Cu8 W3 S8 179.90(11) . . . 2_665 ?
N10 Cu8 W3 S7 -7.4(3) 3_454 . . 2_665 ?
N11 Cu8 W3 S7 169.4(3) 3 . . 2_665 ?
S7 Cu8 W3 S7 89.61(15) . . . 2_665 ?
S8 Cu8 W3 S7 -90.29(10) 2_665 . . 2_665 ?
N10 Cu8 W3 S7 -97.0(3) 3_454 . . . ?
N11 Cu8 W3 S7 79.8(3) 3 . . . ?
S8 Cu8 W3 S7 -179.90(11) 2_665 . . . ?
N10 Cu8 W3 Cu7 127.9(3) 3_454 . . . ?
N11 Cu8 W3 Cu7 -55.4(3) 3 . . . ?
S7 Cu8 W3 Cu7 -135.16(7) . . . . ?
S8 Cu8 W3 Cu7 44.94(7) 2_665 . . . ?
N10 Cu8 W3 Cu9 -52.1(3) 3_454 . . . ?
N11 Cu8 W3 Cu9 124.6(3) 3 . . . ?
S7 Cu8 W3 Cu9 44.84(7) . . . . ?
S8 Cu8 W3 Cu9 -135.06(7) 2_665 . . . ?
N9 Cu7 W3 S8 82.9(2) 2_665 . . . ?
N9 Cu7 W3 S8 -97.1(2) . . . . ?
S8 Cu7 W3 S8 180.0 2_665 . . . ?
N9 Cu7 W3 S8 -97.1(2) 2_665 . . 2_665 ?
N9 Cu7 W3 S8 82.9(2) . . . 2_665 ?
S8 Cu7 W3 S8 180.0 . . . 2_665 ?
N9 Cu7 W3 S7 -7.5(2) 2_665 . . 2_665 ?
N9 Cu7 W3 S7 172.5(2) . . . 2_665 ?
S8 Cu7 W3 S7 89.61(9) 2_665 . . 2_665 ?
S8 Cu7 W3 S7 -90.39(9) . . . 2_665 ?
N9 Cu7 W3 S7 172.5(2) 2_665 . . . ?
N9 Cu7 W3 S7 -7.5(2) . . . . ?
S8 Cu7 W3 S7 -90.39(9) 2_665 . . . ?
S8 Cu7 W3 S7 89.61(9) . . . . ?
N9 Cu7 W3 Cu8 -142.5(2) 2_665 . . . ?
N9 Cu7 W3 Cu8 37.5(2) . . . . ?
S8 Cu7 W3 Cu8 -45.31(6) 2_665 . . . ?
S8 Cu7 W3 Cu8 134.69(6) . . . . ?
N9 Cu7 W3 Cu8 37.5(2) 2_665 . . 2_665 ?
N9 Cu7 W3 Cu8 -142.5(2) . . . 2_665 ?
S8 Cu7 W3 Cu8 134.69(6) 2_665 . . 2_665 ?
S8 Cu7 W3 Cu8 -45.31(6) . . . 2_665 ?
N12 Cu9 W3 S8 174.9(3) . . . . ?
N12 Cu9 W3 S8 -5.1(3) 2_665 . . . ?
S7 Cu9 W3 S8 89.61(9) . . . . ?
S7 Cu9 W3 S8 -90.39(9) 2_665 . . . ?
N12 Cu9 W3 S8 -5.1(3) . . . 2_665 ?
N12 Cu9 W3 S8 174.9(3) 2_665 . . 2_665 ?
S7 Cu9 W3 S8 -90.39(9) . . . 2_665 ?
S7 Cu9 W3 S8 89.61(9) 2_665 . . 2_665 ?
N12 Cu9 W3 S7 -94.7(3) . . . 2_665 ?
N12 Cu9 W3 S7 85.3(3) 2_665 . . 2_665 ?
S7 Cu9 W3 S7 180.0 . . . 2_665 ?
N12 Cu9 W3 S7 85.3(3) . . . . ?
N12 Cu9 W3 S7 -94.7(3) 2_665 . . . ?
S7 Cu9 W3 S7 180.0 2_665 . . . ?
N12 Cu9 W3 Cu8 40.2(3) . . . . ?
N12 Cu9 W3 Cu8 -139.8(3) 2_665 . . . ?
S7 Cu9 W3 Cu8 -45.08(7) . . . . ?
S7 Cu9 W3 Cu8 134.92(7) 2_665 . . . ?
N12 Cu9 W3 Cu8 -139.8(3) . . . 2_665 ?
N12 Cu9 W3 Cu8 40.2(3) 2_665 . . 2_665 ?
S7 Cu9 W3 Cu8 134.92(7) . . . 2_665 ?
S7 Cu9 W3 Cu8 -45.08(7) 2_665 . . 2_665 ?
